data_1565976
loop_
_publ_author_name
'Kikukawa, Yuji'
'Sakamoto, Yui'
'Hirasawa, Hikari'
'Kurimoto, Yushi'
'Iwai, Hiroya'
'Hayashi, Yoshihito'

_publ_section_title
;
 Synthesis and oxidation catalysis of a difluoride-incorporated
 polyoxovanadate and isolation of active vanadium alkylperoxo species
;
_journal_issue 8
_journal_name_full 'Catalysis Science &amp; Technology'
_journal_page_first 2438
_journal_page_last 2445
_journal_paper_doi 10.1039/D1CY02103F
_journal_volume 12
_journal_year 2022
_chemical_formula_sum 'C59 H126 F2 N4 O34 V12'
_chemical_formula_weight 2084.91
_space_group_crystal_system monoclinic
_space_group_IT_number 14
_space_group_name_Hall '-P 2yn'
_space_group_name_H-M_alt 'P 1 21/n 1'
_atom_sites_solution_hydrogens geom
_audit_creation_method SHELXL-2018/3
_audit_update_record
;
2021-12-21 deposited with the CCDC.	2022-01-04 downloaded from the CCDC.
;
_cell_angle_alpha 90
_cell_angle_beta 91.9450(10)
_cell_angle_gamma 90
_cell_formula_units_Z 4
_cell_length_a 17.7995(4)
_cell_length_b 23.6442(5)
_cell_length_c 20.9424(4)
_cell_measurement_reflns_used 9836
_cell_measurement_temperature 90(2)
_cell_measurement_theta_max 76.9394
_cell_measurement_theta_min 2.8196
_cell_volume 8808.6(3)
_computing_cell_refinement 'SAINT V8.38A (Bruker AXS Inc., 2017)'
_computing_data_collection 'Bruker Instrument Service vV6.2.6'
_computing_data_reduction 'SAINT V8.38A (Bruker AXS Inc., 2017)'
_computing_structure_refinement 'SHELXL-2018/3 (Sheldrick, 2018)'
_computing_structure_solution 'SHELXT 2014/5 (Sheldrick, 2014)'
_diffrn_ambient_temperature 90(2)
_diffrn_detector_area_resol_mean 10.4167
_diffrn_measured_fraction_theta_full 0.999
_diffrn_measured_fraction_theta_max 0.976
_diffrn_measurement_device_type 'Bruker D8 goniometer'
_diffrn_measurement_method 'omega scans'
_diffrn_radiation_type CuK\a
_diffrn_radiation_wavelength 1.54178
_diffrn_reflns_av_R_equivalents 0.0642
_diffrn_reflns_av_unetI/netI 0.0574
_diffrn_reflns_Laue_measured_fraction_full 0.999
_diffrn_reflns_Laue_measured_fraction_max 0.976
_diffrn_reflns_limit_h_max 22
_diffrn_reflns_limit_h_min -21
_diffrn_reflns_limit_k_max 29
_diffrn_reflns_limit_k_min -29
_diffrn_reflns_limit_l_max 26
_diffrn_reflns_limit_l_min -26
_diffrn_reflns_number 71563
_diffrn_reflns_point_group_measured_fraction_full 0.999
_diffrn_reflns_point_group_measured_fraction_max 0.976
_diffrn_reflns_theta_full 67.679
_diffrn_reflns_theta_max 77.351
_diffrn_reflns_theta_min 2.819
_diffrn_source 'sealed tube'
_exptl_absorpt_coefficient_mu 10.872
_exptl_absorpt_correction_T_max 0.2741
_exptl_absorpt_correction_T_min 0.254
_exptl_absorpt_correction_type multi-scan
_exptl_absorpt_process_details
;
 SADABS 2016/2: Krause, L., Herbst-Irmer, R., Sheldrick G.M. & Stalke D.,
 J. Appl. Cryst. 48 (2015) 3-10
;
_exptl_crystal_colour red
_exptl_crystal_density_diffrn 1.572
_exptl_crystal_density_meas ?
_exptl_crystal_description block
_exptl_crystal_F_000 4296
_exptl_crystal_size_max 0.173
_exptl_crystal_size_mid 0.122
_exptl_crystal_size_min 0.119
_refine_diff_density_max 1.151
_refine_diff_density_min -0.757
_refine_diff_density_rms 0.098
_refine_ls_extinction_method none
_refine_ls_goodness_of_fit_ref 1.050
_refine_ls_hydrogen_treatment constr
_refine_ls_matrix_type full
_refine_ls_number_parameters 1175
_refine_ls_number_reflns 18248
_refine_ls_number_restraints 111
_refine_ls_restrained_S_all 1.067
_refine_ls_R_factor_all 0.0773
_refine_ls_R_factor_gt 0.0559
_refine_ls_shift/su_max 0.001
_refine_ls_shift/su_mean 0.000
_refine_ls_structure_factor_coef Fsqd
_refine_ls_weighting_details 'w=1/[\s^2^(Fo^2^)+(0.0514P)^2^+23.8925P] where P=(Fo^2^+2Fc^2^)/3'
_refine_ls_weighting_scheme calc
_refine_ls_wR_factor_gt 0.1338
_refine_ls_wR_factor_ref 0.1455
_reflns_Friedel_coverage 0.000
_reflns_number_gt 13965
_reflns_number_total 18248
_reflns_threshold_expression 'I > 2\s(I)'
_cod_data_source_file d1cy02103f2.cif
_cod_data_source_block V12-acac
_cod_depositor_comments
;
The following automatic conversions were performed:

data item '_exptl_crystal_density_meas' value 'not measured' was
changed to '?' -- the value is perceived as not measured.

Automatic conversion script
Id: cif_fix_values 7556 2019-12-06 15:28:31Z antanas 

 Adding full bibliography for 1565975--1565977.cif.
;
_cod_original_sg_symbol_H-M 'P 21/n'
_cod_database_code 1565976
_shelx_shelxl_version_number 2018/3
_shelx_space_group_comment
;
The symmetry employed for this shelxl refinement is uniquely defined
by the following loop, which should always be used as a source of
symmetry information in preference to the above space-group names.
They are only intended as comments.
;
_shelx_estimated_absorpt_t_min 0.255
_shelx_estimated_absorpt_t_max 0.358

loop_
_space_group_symop_operation_xyz
'x, y, z'
'-x+1/2, y+1/2, -z+1/2'
'-x, -y, -z'
'x-1/2, -y-1/2, z-1/2'

loop_
_atom_site_label
_atom_site_type_symbol
_atom_site_fract_x
_atom_site_fract_y
_atom_site_fract_z
_atom_site_U_iso_or_equiv
_atom_site_adp_type
_atom_site_occupancy
_atom_site_site_symmetry_order
_atom_site_calc_flag
_atom_site_refinement_flags_posn
_atom_site_refinement_flags_adp
_atom_site_refinement_flags_occupancy
_atom_site_disorder_assembly
_atom_site_disorder_group
C1 C 0.3199(3) 0.5546(2) 0.4147(2) 0.0398(11) Uani 1 1 d . . . . .
H1A H 0.331555 0.576672 0.453386 0.060 Uiso 1 1 calc R U . . .
H1B H 0.298562 0.579578 0.381419 0.060 Uiso 1 1 calc R U . . .
H1C H 0.283410 0.525015 0.424328 0.060 Uiso 1 1 calc R U . . .
C2 C 0.3898(3) 0.52814(19) 0.3919(2) 0.0332(10) Uani 1 1 d . . . . .
C3 C 0.4588(3) 0.5407(2) 0.4222(2) 0.0401(11) Uani 1 1 d . . . . .
H3 H 0.459916 0.561204 0.461234 0.048 Uiso 1 1 calc R U . . .
C4 C 0.5254(3) 0.5239(2) 0.3961(2) 0.0364(10) Uani 1 1 d . . . . .
C5 C 0.5992(3) 0.5470(3) 0.4224(3) 0.0538(15) Uani 1 1 d . . . . .
H5A H 0.590025 0.570910 0.459631 0.081 Uiso 1 1 calc R U . . .
H5B H 0.632295 0.515622 0.435282 0.081 Uiso 1 1 calc R U . . .
H5C H 0.623095 0.569571 0.389536 0.081 Uiso 1 1 calc R U . . .
C101 C 0.6851(3) 0.2583(2) 0.5187(2) 0.0466(13) Uani 1 1 d . . . . .
H10A H 0.691191 0.236498 0.478831 0.056 Uiso 1 1 calc R U . . .
H10B H 0.639580 0.281970 0.512626 0.056 Uiso 1 1 calc R U . . .
C102 C 0.7524(3) 0.2972(2) 0.5277(2) 0.0402(11) Uani 1 1 d . . . . .
H10C H 0.797231 0.274903 0.541165 0.048 Uiso 1 1 calc R U . . .
H10D H 0.742595 0.325222 0.561535 0.048 Uiso 1 1 calc R U . . .
C103 C 0.7673(3) 0.3279(2) 0.4653(2) 0.0448(12) Uani 1 1 d . . . . .
H10E H 0.718911 0.341897 0.446679 0.054 Uiso 1 1 calc R U . . .
H10F H 0.799495 0.361186 0.474776 0.054 Uiso 1 1 calc R U . . .
C104 C 0.8048(4) 0.2917(3) 0.4162(3) 0.0688(19) Uani 1 1 d . . . . .
H10G H 0.812561 0.314089 0.377614 0.103 Uiso 1 1 calc R U . . .
H10H H 0.853452 0.278441 0.433685 0.103 Uiso 1 1 calc R U . . .
H10I H 0.772761 0.259127 0.405551 0.103 Uiso 1 1 calc R U . . .
C105 C 0.7373(3) 0.1775(3) 0.5824(3) 0.0583(14) Uani 1 1 d . U . . .
H10J H 0.723722 0.148574 0.614177 0.070 Uiso 1 1 calc R U . . .
H10K H 0.779907 0.199539 0.601138 0.070 Uiso 1 1 calc R U . . .
C106 C 0.7636(4) 0.1478(3) 0.5241(4) 0.0738(15) Uani 1 1 d . U . . .
H10L H 0.791823 0.174502 0.497572 0.089 Uiso 1 1 calc R U . . .
H10M H 0.719704 0.133874 0.498394 0.089 Uiso 1 1 calc R U . . .
C107 C 0.8132(5) 0.0989(4) 0.5435(4) 0.0923(18) Uani 1 1 d . U . . .
H10N H 0.848553 0.110800 0.578533 0.111 Uiso 1 1 calc R U . . .
H10O H 0.782037 0.067631 0.559545 0.111 Uiso 1 1 calc R U . . .
C108 C 0.8542(6) 0.0799(5) 0.4910(5) 0.114(2) Uani 1 1 d . U . . .
H10P H 0.886266 0.048027 0.504317 0.172 Uiso 1 1 calc R U . . .
H10Q H 0.819117 0.067644 0.456604 0.172 Uiso 1 1 calc R U . . .
H10R H 0.885521 0.110741 0.475560 0.172 Uiso 1 1 calc R U . . .
C109 C 0.6619(3) 0.2472(3) 0.6355(3) 0.0559(16) Uani 1 1 d . . . . .
H10S H 0.657334 0.218506 0.669491 0.067 Uiso 1 1 calc R U . . .
H10T H 0.708200 0.269215 0.645343 0.067 Uiso 1 1 calc R U . . .
C110 C 0.5956(4) 0.2869(3) 0.6385(3) 0.0668(19) Uani 1 1 d . . . . .
H11A H 0.600024 0.316380 0.605342 0.080 Uiso 1 1 calc R U . . .
H11B H 0.548813 0.265394 0.628975 0.080 Uiso 1 1 calc R U . . .
C111 C 0.5901(5) 0.3147(4) 0.7023(4) 0.087(2) Uani 1 1 d . . . . .
H11C H 0.636427 0.337002 0.710793 0.105 Uiso 1 1 calc R U . . .
H11D H 0.588365 0.284848 0.735362 0.105 Uiso 1 1 calc R U . . .
C112 C 0.5235(5) 0.3531(4) 0.7098(4) 0.101(3) Uani 1 1 d . . . . .
H11E H 0.525034 0.369161 0.752995 0.152 Uiso 1 1 calc R U . . .
H11F H 0.525223 0.383726 0.678375 0.152 Uiso 1 1 calc R U . . .
H11G H 0.477030 0.331429 0.703011 0.152 Uiso 1 1 calc R U . . .
C113 C 0.6011(3) 0.1846(3) 0.5533(3) 0.068(2) Uani 1 1 d . . . . .
H11H H 0.610748 0.163037 0.513874 0.081 Uiso 1 1 calc R U . . .
H11I H 0.560935 0.212335 0.542789 0.081 Uiso 1 1 calc R U . . .
C114 C 0.5724(5) 0.1438(4) 0.6029(4) 0.115(4) Uani 1 1 d . . . . .
H11J H 0.559279 0.165102 0.641643 0.138 Uiso 1 1 calc R U . . .
H11K H 0.612596 0.116530 0.615018 0.138 Uiso 1 1 calc R U . . .
C115 C 0.5032(4) 0.1116(4) 0.5772(4) 0.088(3) Uani 1 1 d . . . . .
H11L H 0.476135 0.094473 0.612871 0.106 Uiso 1 1 calc R U . . .
H11M H 0.468557 0.137684 0.553798 0.106 Uiso 1 1 calc R U . . .
C116 C 0.5289(5) 0.0680(4) 0.5347(6) 0.122(4) Uani 1 1 d . . . . .
H11N H 0.485635 0.046588 0.517449 0.184 Uiso 1 1 calc R U . . .
H11O H 0.555491 0.085391 0.499486 0.184 Uiso 1 1 calc R U . . .
H11P H 0.563039 0.042349 0.558327 0.184 Uiso 1 1 calc R U . . .
C201 C 0.7524(3) 0.3231(3) 0.0283(3) 0.0546(15) Uani 1 1 d . . . . .
H20A H 0.804587 0.309376 0.035079 0.066 Uiso 1 1 calc R U . . .
H20B H 0.739822 0.320533 -0.017978 0.066 Uiso 1 1 calc R U . . .
C202 C 0.7500(5) 0.3839(3) 0.0473(3) 0.078(2) Uani 1 1 d . . . . .
H20C H 0.769083 0.388134 0.092047 0.093 Uiso 1 1 calc R U . . .
H20D H 0.697445 0.397669 0.044766 0.093 Uiso 1 1 calc R U . . .
C203 C 0.7974(4) 0.4186(4) 0.0038(5) 0.095(3) Uani 1 1 d . . . . .
H20E H 0.848779 0.402501 0.004603 0.114 Uiso 1 1 calc R U . . .
H20F H 0.776427 0.414961 -0.040364 0.114 Uiso 1 1 calc R U . . .
C204 C 0.8026(6) 0.4772(5) 0.0193(5) 0.123(4) Uani 1 1 d . . . . .
H20G H 0.834369 0.496269 -0.011328 0.185 Uiso 1 1 calc R U . . .
H20H H 0.752281 0.493994 0.017460 0.185 Uiso 1 1 calc R U . . .
H20I H 0.824793 0.481506 0.062526 0.185 Uiso 1 1 calc R U . . .
C205 C 0.6183(3) 0.2987(3) 0.0507(3) 0.0628(18) Uani 1 1 d . . . . .
H20J H 0.587121 0.270531 0.072675 0.075 Uiso 1 1 calc R U . . .
H20K H 0.608765 0.335963 0.070373 0.075 Uiso 1 1 calc R U . . .
C206 C 0.5920(3) 0.3012(3) -0.0189(4) 0.075(2) Uani 1 1 d . . . . .
H20L H 0.631602 0.285999 -0.046203 0.089 Uiso 0.603(15) 1 calc R U P A 1
H20M H 0.546331 0.277745 -0.025541 0.089 Uiso 0.603(15) 1 calc R U P A 1
H25L H 0.598038 0.262188 -0.035131 0.089 Uiso 0.397(15) 1 calc R U P A 2
H25M H 0.630260 0.324236 -0.040200 0.089 Uiso 0.397(15) 1 calc R U P A 2
C207 C 0.5760(7) 0.3580(5) -0.0361(5) 0.057(3) Uani 0.603(15) 1 d . . P A 1
H20N H 0.622923 0.380418 -0.037581 0.069 Uiso 0.603(15) 1 calc R U P A 1
H20O H 0.542609 0.375692 -0.004894 0.069 Uiso 0.603(15) 1 calc R U P A 1
C208 C 0.5366(8) 0.3549(6) -0.1030(7) 0.070(4) Uani 0.603(15) 1 d . . P A 1
H20P H 0.523964 0.393228 -0.117669 0.104 Uiso 0.603(15) 1 calc R U P A 1
H20Q H 0.570377 0.337169 -0.133039 0.104 Uiso 0.603(15) 1 calc R U P A 1
H20R H 0.490530 0.332470 -0.100542 0.104 Uiso 0.603(15) 1 calc R U P A 1
C257 C 0.5163(10) 0.3214(10) -0.0476(7) 0.073(7) Uani 0.397(15) 1 d . . P A 2
H25N H 0.478570 0.294734 -0.031387 0.088 Uiso 0.397(15) 1 calc R U P A 2
H25O H 0.506550 0.358089 -0.026575 0.088 Uiso 0.397(15) 1 calc R U P A 2
C258 C 0.4939(17) 0.3305(14) -0.1176(10) 0.120(13) Uani 0.397(15) 1 d . . P A 2
H25P H 0.441718 0.343617 -0.121095 0.180 Uiso 0.397(15) 1 calc R U P A 2
H25Q H 0.526964 0.358875 -0.135935 0.180 Uiso 0.397(15) 1 calc R U P A 2
H25R H 0.498637 0.294735 -0.140807 0.180 Uiso 0.397(15) 1 calc R U P A 2
C209 C 0.7174(3) 0.2251(2) 0.0397(3) 0.0505(14) Uani 1 1 d . . . . .
H20S H 0.771972 0.218087 0.046519 0.061 Uiso 1 1 calc R U . . .
H20T H 0.706397 0.223951 -0.006939 0.061 Uiso 1 1 calc R U . . .
C210 C 0.6752(4) 0.1774(3) 0.0703(3) 0.0580(16) Uani 1 1 d . . . . .
H21A H 0.620639 0.182001 0.061228 0.070 Uiso 1 1 calc R U . . .
H21B H 0.684184 0.178492 0.117187 0.070 Uiso 1 1 calc R U . . .
C211 C 0.7008(3) 0.1209(3) 0.0447(3) 0.0590(16) Uani 1 1 d . . . . .
H21C H 0.691317 0.120317 -0.002152 0.071 Uiso 1 1 calc R U . . .
H21D H 0.755752 0.117433 0.052752 0.071 Uiso 1 1 calc R U . . .
C212 C 0.6635(4) 0.0712(3) 0.0729(4) 0.0693(18) Uani 1 1 d . . . . .
H21E H 0.683002 0.036464 0.053944 0.104 Uiso 1 1 calc R U . . .
H21F H 0.673691 0.070643 0.119156 0.104 Uiso 1 1 calc R U . . .
H21G H 0.609150 0.073532 0.064161 0.104 Uiso 1 1 calc R U . . .
C213 C 0.7152(4) 0.2876(3) 0.1354(3) 0.075(2) Uani 1 1 d D U . . .
H21H H 0.679205 0.262906 0.157247 0.089 Uiso 0.716(11) 1 calc R U P B 3
H21I H 0.706612 0.326931 0.149501 0.089 Uiso 0.716(11) 1 calc R U P B 3
H26H H 0.701707 0.326708 0.147248 0.089 Uiso 0.284(11) 1 calc R U P B 4
H26I H 0.677300 0.262760 0.154625 0.089 Uiso 0.284(11) 1 calc R U P B 4
C214 C 0.7996(7) 0.2690(8) 0.1562(5) 0.088(3) Uani 0.716(11) 1 d D U P B 3
H21J H 0.804500 0.227370 0.154117 0.106 Uiso 0.716(11) 1 calc R U P B 3
H21K H 0.835738 0.285939 0.126765 0.106 Uiso 0.716(11) 1 calc R U P B 3
C215 C 0.8171(7) 0.2898(6) 0.2254(5) 0.110(4) Uani 0.716(11) 1 d D U P B 3
H21L H 0.794064 0.327479 0.231184 0.132 Uiso 0.716(11) 1 calc R U P B 3
H21M H 0.794002 0.263416 0.255842 0.132 Uiso 0.716(11) 1 calc R U P B 3
C216 C 0.8985(7) 0.2935(9) 0.2404(7) 0.136(5) Uani 0.716(11) 1 d D U P B 3
H21N H 0.906772 0.306764 0.284442 0.203 Uiso 0.716(11) 1 calc R U P B 3
H21O H 0.921452 0.256151 0.235687 0.203 Uiso 0.716(11) 1 calc R U P B 3
H21P H 0.921513 0.320214 0.211030 0.203 Uiso 0.716(11) 1 calc R U P B 3
C264 C 0.775(2) 0.2773(17) 0.1653(17) 0.083(5) Uani 0.284(11) 1 d . U P B 4
H26J H 0.806817 0.253985 0.137356 0.099 Uiso 0.284(11) 1 calc R U P B 4
H26K H 0.763670 0.253857 0.202755 0.099 Uiso 0.284(11) 1 calc R U P B 4
C265 C 0.8252(19) 0.3293(13) 0.1900(10) 0.087(6) Uani 0.284(11) 1 d . U P B 4
H26L H 0.860933 0.332333 0.155019 0.104 Uiso 0.284(11) 1 calc R U P B 4
H26M H 0.789420 0.360797 0.182070 0.104 Uiso 0.284(11) 1 calc R U P B 4
C266 C 0.8551(19) 0.3447(13) 0.2247(14) 0.086(7) Uani 0.284(11) 1 d . U P B 4
H26N H 0.874135 0.381987 0.212586 0.129 Uiso 0.284(11) 1 calc R U P B 4
H26O H 0.824313 0.348597 0.262405 0.129 Uiso 0.284(11) 1 calc R U P B 4
H26P H 0.897533 0.319454 0.234709 0.129 Uiso 0.284(11) 1 calc R U P B 4
C301 C 0.1435(5) 0.5279(4) 0.2747(5) 0.052(2) Uani 0.609(6) 1 d D U P C 5
H30A H 0.184334 0.534415 0.307102 0.062 Uiso 0.609(6) 1 calc R U P C 5
H30B H 0.120483 0.565007 0.264004 0.062 Uiso 0.609(6) 1 calc R U P C 5
C302 C 0.1772(7) 0.5028(5) 0.2142(6) 0.074(3) Uani 0.609(6) 1 d D U P C 5
H30C H 0.145045 0.516115 0.177765 0.089 Uiso 0.609(6) 1 calc R U P C 5
H30D H 0.169715 0.461363 0.216816 0.089 Uiso 0.609(6) 1 calc R U P C 5
C303 C 0.2642(8) 0.5122(6) 0.1935(8) 0.103(4) Uani 0.609(6) 1 d D U P C 5
H30E H 0.294387 0.481472 0.213682 0.124 Uiso 0.609(6) 1 calc R U P C 5
H30F H 0.265200 0.506062 0.146740 0.124 Uiso 0.609(6) 1 calc R U P C 5
C304 C 0.3011(11) 0.5610(7) 0.2059(9) 0.127(5) Uani 0.609(6) 1 d D U P C 5
H30G H 0.352089 0.558483 0.189951 0.190 Uiso 0.609(6) 1 calc R U P C 5
H30H H 0.274268 0.592334 0.184703 0.190 Uiso 0.609(6) 1 calc R U P C 5
H30I H 0.303669 0.567563 0.252136 0.190 Uiso 0.609(6) 1 calc R U P C 5
C305 C 0.0188(5) 0.4782(4) 0.2611(4) 0.049(2) Uani 0.609(6) 1 d . . P C 5
H30J H -0.016656 0.457566 0.288040 0.059 Uiso 0.609(6) 1 calc R U P C 5
H30K H 0.033725 0.452017 0.226848 0.059 Uiso 0.609(6) 1 calc R U P C 5
C306 C -0.0230(6) 0.5273(4) 0.2301(5) 0.055(3) Uani 0.609(6) 1 d . . P C 5
H30L H -0.034917 0.554974 0.263722 0.066 Uiso 0.609(6) 1 calc R U P C 5
H30M H 0.010955 0.546240 0.200267 0.066 Uiso 0.609(6) 1 calc R U P C 5
C307 C -0.0940(12) 0.5122(9) 0.1943(12) 0.087(8) Uani 0.609(6) 1 d . . P C 5
H30N H -0.081296 0.484127 0.161335 0.104 Uiso 0.609(6) 1 calc R U P C 5
H30O H -0.127050 0.492953 0.224562 0.104 Uiso 0.609(6) 1 calc R U P C 5
C308 C -0.1371(7) 0.5559(5) 0.1634(7) 0.081(4) Uani 0.609(6) 1 d . . P C 5
H30P H -0.181820 0.539425 0.142126 0.122 Uiso 0.609(6) 1 calc R U P C 5
H30Q H -0.152528 0.583607 0.195240 0.122 Uiso 0.609(6) 1 calc R U P C 5
H30R H -0.106523 0.574733 0.131668 0.122 Uiso 0.609(6) 1 calc R U P C 5
C309 C 0.0536(4) 0.5263(4) 0.3620(4) 0.0348(19) Uani 0.609(6) 1 d . . P C 5
H30S H 0.030447 0.561800 0.345773 0.042 Uiso 0.609(6) 1 calc R U P C 5
H30T H 0.013164 0.503186 0.380151 0.042 Uiso 0.609(6) 1 calc R U P C 5
C310 C 0.1101(5) 0.5409(4) 0.4152(5) 0.044(2) Uani 0.609(6) 1 d . . P C 5
H31A H 0.147459 0.568174 0.399434 0.053 Uiso 0.609(6) 1 calc R U P C 5
H31B H 0.137133 0.506402 0.429655 0.053 Uiso 0.609(6) 1 calc R U P C 5
C311 C 0.0688(8) 0.5668(6) 0.4706(7) 0.044(3) Uani 0.609(6) 1 d . . P C 5
H31C H 0.101340 0.565507 0.509880 0.052 Uiso 0.609(6) 1 calc R U P C 5
H31D H 0.022807 0.544604 0.478414 0.052 Uiso 0.609(6) 1 calc R U P C 5
C312 C 0.0473(9) 0.6282(6) 0.4556(6) 0.046(3) Uani 0.609(6) 1 d . . P C 5
H31E H 0.020788 0.644349 0.491596 0.069 Uiso 0.609(6) 1 calc R U P C 5
H31F H 0.092905 0.650271 0.448487 0.069 Uiso 0.609(6) 1 calc R U P C 5
H31G H 0.014508 0.629404 0.417076 0.069 Uiso 0.609(6) 1 calc R U P C 5
C313 C 0.1201(5) 0.4381(4) 0.3293(5) 0.048(2) Uani 0.609(6) 1 d . . P C 5
H31H H 0.168391 0.447876 0.351463 0.057 Uiso 0.609(6) 1 calc R U P C 5
H31I H 0.132097 0.412979 0.293221 0.057 Uiso 0.609(6) 1 calc R U P C 5
C314 C 0.0741(6) 0.4035(4) 0.3760(5) 0.046(3) Uani 0.609(6) 1 d . . P C 5
H31J H 0.081761 0.419005 0.419617 0.055 Uiso 0.609(6) 1 calc R U P C 5
H31K H 0.020022 0.406816 0.363925 0.055 Uiso 0.609(6) 1 calc R U P C 5
C315 C 0.0962(5) 0.3421(3) 0.3760(4) 0.086(2) Uani 1 1 d . . . . .
H31L H 0.150989 0.340337 0.385790 0.103 Uiso 0.609(6) 1 calc R U P C 5
H31M H 0.071178 0.323831 0.412161 0.103 Uiso 0.609(6) 1 calc R U P C 5
H36L H 0.140448 0.326766 0.400219 0.103 Uiso 0.391(6) 1 calc R U P C 6
H36M H 0.052591 0.340221 0.404044 0.103 Uiso 0.391(6) 1 calc R U P C 6
C316 C 0.0816(5) 0.3081(3) 0.3213(4) 0.088(2) Uani 1 1 d . . . . .
H31O H 0.072385 0.269069 0.334588 0.131 Uiso 1 1 calc R U . . .
H31P H 0.037222 0.322657 0.297700 0.131 Uiso 1 1 calc R U . . .
H31Q H 0.125069 0.309204 0.293876 0.131 Uiso 1 1 calc R U . . .
C351 C 0.1643(7) 0.4802(5) 0.2572(7) 0.043(3) Uani 0.391(6) 1 d D U P C 6
H35A H 0.201389 0.458335 0.283399 0.052 Uiso 0.391(6) 1 calc R U P C 6
H35B H 0.148991 0.456515 0.220016 0.052 Uiso 0.391(6) 1 calc R U P C 6
C352 C 0.2015(9) 0.5318(7) 0.2336(7) 0.053(3) Uani 0.391(6) 1 d D U P C 6
H35C H 0.167659 0.563608 0.243448 0.064 Uiso 0.391(6) 1 calc R U P C 6
H35D H 0.247220 0.536912 0.261273 0.064 Uiso 0.391(6) 1 calc R U P C 6
C353 C 0.2239(9) 0.5410(8) 0.1717(8) 0.071(4) Uani 0.391(6) 1 d D U P C 6
H35E H 0.202069 0.577582 0.157585 0.085 Uiso 0.391(6) 1 calc R U P C 6
H35F H 0.199748 0.511367 0.144570 0.085 Uiso 0.391(6) 1 calc R U P C 6
C354 C 0.3075(9) 0.5421(11) 0.1560(11) 0.090(5) Uani 0.391(6) 1 d D U P C 6
H35G H 0.312456 0.549031 0.110171 0.135 Uiso 0.391(6) 1 calc R U P C 6
H35H H 0.332847 0.572301 0.180395 0.135 Uiso 0.391(6) 1 calc R U P C 6
H35I H 0.330510 0.505632 0.167291 0.135 Uiso 0.391(6) 1 calc R U P C 6
C355 C 0.0321(7) 0.5208(6) 0.2542(7) 0.041(3) Uani 0.391(6) 1 d . . P C 6
H35J H -0.016012 0.525025 0.276179 0.050 Uiso 0.391(6) 1 calc R U P C 6
H35K H 0.051294 0.559425 0.246741 0.050 Uiso 0.391(6) 1 calc R U P C 6
C356 C 0.0141(8) 0.4954(6) 0.1905(7) 0.049(4) Uani 0.391(6) 1 d . . P C 6
H35L H 0.004172 0.454421 0.195117 0.059 Uiso 0.391(6) 1 calc R U P C 6
H35M H 0.057323 0.500107 0.162390 0.059 Uiso 0.391(6) 1 calc R U P C 6
C357 C -0.0561(8) 0.5252(7) 0.1605(8) 0.045(4) Uani 0.391(6) 1 d . . P C 6
H35N H -0.049773 0.566690 0.164032 0.054 Uiso 0.391(6) 1 calc R U P C 6
H35O H -0.061048 0.515482 0.114550 0.054 Uiso 0.391(6) 1 calc R U P C 6
C358 C -0.1258(17) 0.5079(18) 0.1930(13) 0.082(11) Uani 0.391(6) 1 d . . P C 6
H35P H -0.169213 0.527373 0.173051 0.122 Uiso 0.391(6) 1 calc R U P C 6
H35Q H -0.132624 0.466935 0.188850 0.122 Uiso 0.391(6) 1 calc R U P C 6
H35R H -0.121360 0.518093 0.238285 0.122 Uiso 0.391(6) 1 calc R U P C 6
C359 C 0.1163(8) 0.5257(6) 0.3518(7) 0.048(4) Uani 0.391(6) 1 d . . P C 6
H35S H 0.137969 0.560825 0.334390 0.057 Uiso 0.391(6) 1 calc R U P C 6
H35T H 0.156722 0.505096 0.375594 0.057 Uiso 0.391(6) 1 calc R U P C 6
C360 C 0.0539(10) 0.5404(10) 0.3963(9) 0.067(6) Uani 0.391(6) 1 d . . P C 6
H36A H 0.033417 0.505498 0.415306 0.080 Uiso 0.391(6) 1 calc R U P C 6
H36B H 0.012609 0.560048 0.372520 0.080 Uiso 0.391(6) 1 calc R U P C 6
C361 C 0.0886(16) 0.5805(15) 0.4511(12) 0.082(9) Uani 0.391(6) 1 d . . P C 6
H36C H 0.116256 0.556753 0.482975 0.098 Uiso 0.391(6) 1 calc R U P C 6
H36D H 0.125439 0.606238 0.431908 0.098 Uiso 0.391(6) 1 calc R U P C 6
C362 C 0.0368(18) 0.6125(18) 0.4823(18) 0.130(15) Uani 0.391(6) 1 d . . P C 6
H36E H 0.062660 0.635757 0.514929 0.195 Uiso 0.391(6) 1 calc R U P C 6
H36F H 0.010006 0.637080 0.451469 0.195 Uiso 0.391(6) 1 calc R U P C 6
H36G H 0.000805 0.587500 0.502633 0.195 Uiso 0.391(6) 1 calc R U P C 6
C363 C 0.0637(8) 0.4319(6) 0.3127(8) 0.050(4) Uani 0.391(6) 1 d . . P C 6
H36H H 0.011268 0.432246 0.327133 0.060 Uiso 0.391(6) 1 calc R U P C 6
H36I H 0.063886 0.411387 0.271553 0.060 Uiso 0.391(6) 1 calc R U P C 6
C364 C 0.1104(10) 0.4005(7) 0.3598(9) 0.048(4) Uani 0.391(6) 1 d . . P C 6
H36J H 0.162585 0.402258 0.345070 0.057 Uiso 0.391(6) 1 calc R U P C 6
H36K H 0.109532 0.422203 0.400157 0.057 Uiso 0.391(6) 1 calc R U P C 6
C401 C 0.7154(9) 0.6468(5) 0.2074(6) 0.193(7) Uani 1 1 d . . . . .
H40A H 0.699337 0.651092 0.162415 0.289 Uiso 1 1 calc R U . . .
H40B H 0.694321 0.677637 0.232434 0.289 Uiso 1 1 calc R U . . .
H40C H 0.770427 0.648128 0.211174 0.289 Uiso 1 1 calc R U . . .
C402 C 0.6891(7) 0.5931(6) 0.2312(6) 0.126(4) Uani 1 1 d . . . . .
C403 C 0.6309(8) 0.4994(6) 0.1969(5) 0.174(7) Uani 1 1 d . . . . .
H40D H 0.598659 0.499200 0.234451 0.209 Uiso 1 1 calc R U . . .
H40E H 0.676784 0.477368 0.207937 0.209 Uiso 1 1 calc R U . . .
C404 C 0.5883(9) 0.4707(5) 0.1399(6) 0.171(7) Uani 1 1 d . . . . .
H40F H 0.575256 0.431830 0.151602 0.257 Uiso 1 1 calc R U . . .
H40G H 0.542233 0.491890 0.129331 0.257 Uiso 1 1 calc R U . . .
H40H H 0.620360 0.470058 0.102816 0.257 Uiso 1 1 calc R U . . .
C501 C 0.8168(4) 0.4399(3) 0.3523(3) 0.0609(16) Uani 1 1 d . . . . .
C502 C 0.7372(3) 0.4496(3) 0.3507(4) 0.0633(18) Uani 1 1 d . . . . .
H50A H 0.711508 0.417514 0.329896 0.095 Uiso 1 1 calc R U . . .
H50B H 0.725790 0.484263 0.326687 0.095 Uiso 1 1 calc R U . . .
H50C H 0.720051 0.453532 0.394432 0.095 Uiso 1 1 calc R U . . .
N101 N 0.6717(3) 0.2166(2) 0.5726(2) 0.0506(12) Uani 1 1 d . . . . .
N201 N 0.7003(3) 0.2837(2) 0.0634(2) 0.0497(11) Uani 1 1 d . . . . .
N301 N 0.0876(2) 0.49190(17) 0.3014(2) 0.0451(10) Uani 1 1 d . . . . .
N501 N 0.8786(4) 0.4315(3) 0.3536(4) 0.106(3) Uani 1 1 d . . . . .
O1 O 0.45531(19) 0.45542(14) 0.23713(15) 0.0395(8) Uani 1 1 d . . . . .
O1A O 0.38330(18) 0.49775(13) 0.34130(15) 0.0353(7) Uani 1 1 d . . . . .
O1B O 0.52937(18) 0.49198(14) 0.34739(15) 0.0384(8) Uani 1 1 d . . . . .
O2 O 0.29326(17) 0.41408(15) 0.42045(15) 0.0376(8) Uani 1 1 d . . . . .
O3 O 0.4268(2) 0.23615(18) 0.53270(15) 0.0526(10) Uani 1 1 d . . . . .
O4 O 0.59555(17) 0.40083(16) 0.43988(15) 0.0432(9) Uani 1 1 d . . . . .
O5 O 0.44523(16) 0.40547(14) 0.41840(14) 0.0348(7) Uani 1 1 d . . . . .
O6 O 0.36098(17) 0.32210(15) 0.46957(13) 0.0376(8) Uani 1 1 d . . . . .
O7 O 0.51202(18) 0.31541(16) 0.47924(14) 0.0407(8) Uani 1 1 d . . . . .
O8 O 0.37008(15) 0.39160(12) 0.31097(13) 0.0255(6) Uani 1 1 d . . . . .
O9 O 0.29387(15) 0.31296(13) 0.35277(13) 0.0271(6) Uani 1 1 d . . . . .
O10 O 0.36203(18) 0.21962(14) 0.41221(13) 0.0351(7) Uani 1 1 d . . . . .
O11 O 0.50232(19) 0.21477(15) 0.42042(14) 0.0399(8) Uani 1 1 d . . . . .
O12 O 0.58791(16) 0.30147(14) 0.37068(14) 0.0346(7) Uani 1 1 d . . . . .
O13 O 0.52550(16) 0.38510(13) 0.32007(14) 0.0306(7) Uani 1 1 d . . . . .
O14 O 0.23854(16) 0.36600(13) 0.23634(15) 0.0315(7) Uani 1 1 d . . . . .
O15 O 0.21830(18) 0.21131(15) 0.35877(15) 0.0391(8) Uani 1 1 d . . . . .
O16 O 0.4275(2) 0.10892(16) 0.40103(18) 0.0555(10) Uani 1 1 d . . . . .
O17 O 0.6486(2) 0.19436(17) 0.38379(17) 0.0506(10) Uani 1 1 d . . . . .
O18 O 0.65935(17) 0.35211(16) 0.26264(17) 0.0449(9) Uani 1 1 d . . . . .
O19 O 0.37257(15) 0.33925(12) 0.19593(12) 0.0234(6) Uani 1 1 d . . . . .
O20 O 0.29549(14) 0.25640(11) 0.25431(12) 0.0212(5) Uani 1 1 d . . . . .
O21 O 0.35592(17) 0.17423(12) 0.30810(13) 0.0282(6) Uani 1 1 d . . . . .
O22 O 0.51245(17) 0.16893(13) 0.31705(14) 0.0328(7) Uani 1 1 d . . . . .
O23 O 0.58927(16) 0.24604(14) 0.27151(14) 0.0307(7) Uani 1 1 d . . . . .
O24 O 0.52849(16) 0.33363(12) 0.20442(13) 0.0282(6) Uani 1 1 d . . . . .
O25 O 0.45335(18) 0.31838(14) 0.08963(14) 0.0362(7) Uani 1 1 d . . . . .
O26 O 0.28885(16) 0.15398(12) 0.18763(14) 0.0299(6) Uani 1 1 d . . . . .
O27 O 0.58865(18) 0.14342(15) 0.20633(16) 0.0407(8) Uani 1 1 d . . . . .
O28 O 0.37206(15) 0.23935(12) 0.14672(12) 0.0230(6) Uani 1 1 d . . . . .
O29 O 0.43849(16) 0.15206(12) 0.20609(13) 0.0285(6) Uani 1 1 d . . . . .
O30 O 0.52024(16) 0.23351(13) 0.15467(13) 0.0282(6) Uani 1 1 d . . . . .
O401 O 0.6978(4) 0.5739(4) 0.2826(4) 0.136(3) Uani 1 1 d . . . . .
O402 O 0.6528(4) 0.5593(4) 0.1824(4) 0.145(3) Uani 1 1 d . . . . .
V1 V 0.45201(4) 0.44002(3) 0.31028(4) 0.03028(17) Uani 1 1 d . . . . .
V2 V 0.35440(4) 0.36876(3) 0.40080(3) 0.02795(17) Uani 1 1 d . . . . .
V3 V 0.43277(5) 0.26776(4) 0.46527(3) 0.03612(19) Uani 1 1 d . . . . .
V4 V 0.53068(4) 0.36110(4) 0.41162(3) 0.03027(17) Uani 1 1 d . . . . .
V5 V 0.31575(4) 0.33651(3) 0.25956(3) 0.02100(14) Uani 1 1 d . . . . .
V6 V 0.29805(4) 0.23673(3) 0.34207(3) 0.02589(16) Uani 1 1 d . . . . .
V7 V 0.43212(5) 0.16985(4) 0.36947(4) 0.03592(19) Uani 1 1 d . . . . .
V8 V 0.57493(4) 0.22643(4) 0.35799(4) 0.03384(18) Uani 1 1 d . . . . .
V9 V 0.57765(4) 0.32706(3) 0.27504(3) 0.02845(17) Uani 1 1 d . . . . .
V10 V 0.44873(4) 0.29099(3) 0.15849(3) 0.02263(15) Uani 1 1 d . . . . .
V11 V 0.35464(4) 0.19469(3) 0.21410(3) 0.02227(15) Uani 1 1 d . . . . .
V12 V 0.52702(4) 0.18921(3) 0.22361(3) 0.02615(16) Uani 1 1 d . . . . .
F1 F 0.44045(13) 0.30645(11) 0.37170(10) 0.0296(5) Uani 1 1 d . . . . .
F2 F 0.44300(12) 0.25245(9) 0.25397(10) 0.0221(5) Uani 1 1 d . . . . .

loop_
_atom_site_aniso_label
_atom_site_aniso_U_11
_atom_site_aniso_U_22
_atom_site_aniso_U_33
_atom_site_aniso_U_23
_atom_site_aniso_U_13
_atom_site_aniso_U_12
C1 0.037(3) 0.038(3) 0.044(3) -0.013(2) 0.000(2) 0.007(2)
C2 0.037(2) 0.030(2) 0.033(2) -0.0056(19) 0.0047(19) 0.0019(19)
C3 0.041(3) 0.040(3) 0.040(3) -0.015(2) 0.003(2) -0.004(2)
C4 0.035(2) 0.037(3) 0.037(2) -0.010(2) 0.0038(19) -0.005(2)
C5 0.047(3) 0.056(4) 0.058(3) -0.028(3) 0.003(3) -0.019(3)
C101 0.048(3) 0.056(3) 0.035(3) 0.019(2) -0.020(2) -0.013(2)
C102 0.045(3) 0.040(3) 0.035(2) 0.006(2) -0.018(2) -0.009(2)
C103 0.045(3) 0.050(3) 0.038(3) 0.009(2) -0.017(2) -0.011(2)
C104 0.067(4) 0.077(5) 0.064(4) 0.000(4) 0.011(3) -0.026(4)
C105 0.059(3) 0.060(3) 0.054(3) 0.014(3) -0.025(3) -0.021(3)
C106 0.073(3) 0.074(3) 0.074(3) 0.017(3) -0.008(3) -0.013(3)
C107 0.092(4) 0.090(4) 0.094(4) -0.009(4) 0.004(3) -0.014(3)
C108 0.110(5) 0.118(5) 0.116(5) -0.003(5) 0.018(4) -0.011(5)
C109 0.052(3) 0.076(4) 0.038(3) 0.024(3) -0.017(2) -0.025(3)
C110 0.057(4) 0.093(5) 0.049(3) 0.030(3) -0.016(3) -0.015(3)
C111 0.096(6) 0.107(7) 0.058(4) 0.013(4) 0.000(4) -0.007(5)
C112 0.102(7) 0.123(8) 0.080(6) 0.040(5) 0.024(5) 0.014(6)
C113 0.060(4) 0.086(5) 0.055(3) 0.029(3) -0.037(3) -0.045(3)
C114 0.112(7) 0.135(8) 0.092(6) 0.062(6) -0.057(5) -0.092(6)
C115 0.073(5) 0.080(5) 0.110(7) 0.017(5) -0.020(5) -0.036(4)
C116 0.075(6) 0.108(8) 0.181(11) -0.033(8) -0.029(6) 0.012(5)
C201 0.045(3) 0.081(4) 0.039(3) 0.002(3) 0.018(2) -0.009(3)
C202 0.088(5) 0.081(5) 0.067(4) -0.007(4) 0.031(4) -0.023(4)
C203 0.065(5) 0.103(7) 0.117(7) 0.038(6) 0.013(5) -0.022(5)
C204 0.124(9) 0.119(9) 0.126(9) 0.010(7) -0.014(7) -0.050(7)
C205 0.048(3) 0.055(4) 0.088(5) -0.014(3) 0.038(3) 0.002(3)
C206 0.042(3) 0.067(4) 0.114(6) -0.036(4) -0.004(4) 0.011(3)
C207 0.069(7) 0.056(6) 0.047(6) 0.007(5) 0.004(5) 0.003(5)
C208 0.079(9) 0.074(8) 0.056(8) 0.004(6) -0.004(6) 0.031(7)
C257 0.064(11) 0.125(18) 0.032(8) 0.005(9) 0.012(7) 0.039(11)
C258 0.11(2) 0.22(4) 0.035(10) 0.009(15) 0.006(12) 0.08(2)
C209 0.048(3) 0.062(4) 0.042(3) -0.006(3) 0.020(2) 0.008(3)
C210 0.056(3) 0.061(4) 0.059(4) -0.005(3) 0.024(3) 0.007(3)
C211 0.051(3) 0.069(4) 0.058(4) -0.016(3) 0.011(3) 0.009(3)
C212 0.068(4) 0.059(4) 0.081(5) -0.012(4) 0.011(4) 0.015(3)
C213 0.108(5) 0.082(4) 0.036(3) -0.003(3) 0.034(3) -0.004(4)
C214 0.093(7) 0.142(7) 0.030(4) -0.009(5) 0.011(4) 0.016(6)
C215 0.094(6) 0.182(9) 0.053(5) -0.017(6) 0.003(5) 0.027(7)
C216 0.098(8) 0.210(12) 0.099(8) -0.043(8) 0.002(7) 0.032(9)
C264 0.112(10) 0.082(9) 0.055(9) -0.005(8) 0.020(8) -0.011(9)
C265 0.106(12) 0.082(11) 0.072(10) -0.006(9) 0.012(9) -0.019(10)
C266 0.112(14) 0.080(13) 0.066(12) -0.010(10) 0.003(11) -0.028(11)
C301 0.056(5) 0.033(4) 0.068(6) 0.013(4) 0.025(4) 0.008(4)
C302 0.089(6) 0.052(5) 0.084(6) 0.010(5) 0.045(5) 0.023(5)
C303 0.118(8) 0.083(7) 0.110(8) 0.006(7) 0.020(7) 0.022(7)
C304 0.156(11) 0.101(9) 0.123(10) -0.010(9) -0.012(9) 0.042(9)
C305 0.051(5) 0.047(6) 0.049(5) -0.015(4) -0.005(4) 0.007(4)
C306 0.054(6) 0.045(5) 0.064(6) -0.010(5) -0.012(5) 0.011(4)
C307 0.11(2) 0.053(9) 0.093(14) -0.014(9) -0.047(14) -0.005(11)
C308 0.081(8) 0.072(8) 0.089(9) -0.026(7) -0.036(7) 0.015(7)
C309 0.030(4) 0.030(4) 0.044(5) 0.005(4) -0.001(4) 0.007(3)
C310 0.032(4) 0.039(5) 0.060(6) 0.007(4) -0.014(4) 0.004(3)
C311 0.052(7) 0.039(5) 0.039(7) 0.015(5) -0.008(5) -0.009(5)
C312 0.066(8) 0.034(5) 0.036(5) 0.010(4) -0.015(5) -0.015(5)
C313 0.040(5) 0.035(5) 0.068(6) 0.013(5) 0.006(4) 0.010(4)
C314 0.035(5) 0.035(5) 0.070(7) 0.007(4) 0.018(5) 0.003(4)
C315 0.112(7) 0.042(4) 0.103(6) 0.018(4) 0.011(5) 0.003(4)
C316 0.090(6) 0.058(5) 0.115(7) 0.005(5) 0.003(5) 0.005(4)
C351 0.037(6) 0.040(6) 0.052(7) -0.013(6) 0.002(5) 0.009(5)
C352 0.045(6) 0.052(7) 0.062(7) -0.014(6) 0.007(5) 0.011(5)
C353 0.059(7) 0.074(8) 0.081(8) 0.009(7) 0.027(6) 0.023(7)
C354 0.067(9) 0.126(11) 0.080(10) 0.006(9) 0.032(8) 0.033(9)
C355 0.037(7) 0.026(7) 0.060(8) -0.007(6) -0.016(6) 0.006(5)
C356 0.053(8) 0.043(8) 0.051(8) -0.008(6) -0.006(6) 0.000(6)
C357 0.044(8) 0.048(9) 0.043(8) 0.000(7) -0.011(6) -0.019(6)
C358 0.09(2) 0.12(2) 0.037(11) -0.007(12) 0.007(12) -0.047(18)
C359 0.041(8) 0.045(8) 0.056(9) -0.009(6) -0.014(6) 0.013(6)
C360 0.051(11) 0.105(16) 0.043(10) -0.016(10) -0.008(8) 0.014(9)
C361 0.066(17) 0.13(3) 0.048(15) -0.024(15) -0.029(12) -0.005(16)
C362 0.062(15) 0.17(4) 0.16(4) -0.09(3) -0.01(2) 0.00(2)
C363 0.036(8) 0.035(7) 0.079(11) -0.001(7) -0.013(7) -0.001(6)
C364 0.042(9) 0.038(8) 0.062(10) 0.007(8) -0.008(8) -0.004(7)
C401 0.31(2) 0.134(11) 0.139(11) 0.053(9) 0.072(13) -0.007(12)
C402 0.102(8) 0.167(12) 0.112(9) 0.066(9) 0.041(7) 0.026(8)
C403 0.188(12) 0.238(15) 0.095(7) 0.083(9) -0.034(8) -0.155(12)
C404 0.262(17) 0.102(8) 0.160(11) 0.017(8) 0.150(12) -0.001(10)
C501 0.046(3) 0.064(4) 0.073(4) 0.007(3) 0.014(3) -0.007(3)
C502 0.037(3) 0.054(4) 0.099(5) -0.017(3) 0.000(3) -0.010(3)
N101 0.049(3) 0.062(3) 0.039(2) 0.022(2) -0.027(2) -0.025(2)
N201 0.049(3) 0.059(3) 0.043(2) -0.004(2) 0.024(2) -0.002(2)
N301 0.039(2) 0.028(2) 0.068(3) 0.007(2) -0.009(2) -0.0004(17)
N501 0.057(4) 0.104(6) 0.158(7) 0.042(5) 0.028(4) 0.005(4)
O1 0.050(2) 0.0374(18) 0.0314(17) -0.0074(14) 0.0112(14) -0.0096(15)
O1A 0.0377(17) 0.0336(17) 0.0348(17) -0.0151(14) 0.0050(13) -0.0066(13)
O1B 0.0344(17) 0.0413(19) 0.0401(18) -0.0179(15) 0.0117(14) -0.0151(14)
O2 0.0267(15) 0.051(2) 0.0353(17) -0.0209(15) 0.0091(13) -0.0074(14)
O3 0.063(2) 0.077(3) 0.0171(15) 0.0066(16) -0.0016(15) -0.011(2)
O4 0.0245(15) 0.072(2) 0.0331(17) -0.0245(17) -0.0016(13) -0.0100(16)
O5 0.0240(15) 0.054(2) 0.0269(15) -0.0197(14) 0.0048(12) -0.0091(14)
O6 0.0319(16) 0.063(2) 0.0185(14) -0.0114(14) 0.0072(12) -0.0129(15)
O7 0.0354(17) 0.065(2) 0.0212(15) -0.0094(15) -0.0047(12) -0.0049(16)
O8 0.0269(14) 0.0260(15) 0.0241(14) -0.0088(12) 0.0059(11) -0.0058(11)
O9 0.0231(14) 0.0362(16) 0.0225(14) -0.0081(12) 0.0046(11) -0.0092(12)
O10 0.0377(17) 0.048(2) 0.0199(14) 0.0039(13) 0.0029(12) -0.0099(14)
O11 0.0450(19) 0.053(2) 0.0208(15) 0.0033(14) -0.0125(13) 0.0016(16)
O12 0.0230(14) 0.052(2) 0.0288(16) -0.0121(14) -0.0033(12) 0.0003(13)
O13 0.0267(15) 0.0360(17) 0.0297(15) -0.0098(13) 0.0073(12) -0.0077(12)
O14 0.0279(15) 0.0301(16) 0.0363(17) -0.0089(13) -0.0028(12) 0.0082(12)
O15 0.0352(17) 0.049(2) 0.0337(17) -0.0029(15) 0.0090(13) -0.0208(15)
O16 0.074(3) 0.046(2) 0.046(2) 0.0189(18) -0.0076(19) -0.001(2)
O17 0.044(2) 0.060(2) 0.046(2) -0.0150(18) -0.0243(16) 0.0155(18)
O18 0.0237(16) 0.065(2) 0.046(2) -0.0239(18) 0.0127(14) -0.0124(15)
O19 0.0257(14) 0.0248(14) 0.0197(13) -0.0017(11) 0.0006(10) -0.0005(11)
O20 0.0202(13) 0.0242(14) 0.0190(13) -0.0029(11) -0.0014(10) -0.0019(10)
O21 0.0371(16) 0.0256(15) 0.0216(14) 0.0036(12) -0.0036(12) -0.0071(12)
O22 0.0375(17) 0.0364(17) 0.0238(15) 0.0002(13) -0.0088(12) 0.0082(13)
O23 0.0225(14) 0.0426(18) 0.0268(15) -0.0102(13) -0.0025(11) 0.0012(12)
O24 0.0306(15) 0.0321(16) 0.0224(14) -0.0075(12) 0.0081(11) -0.0071(12)
O25 0.0456(19) 0.0434(19) 0.0199(14) 0.0024(13) 0.0062(13) 0.0009(15)
O26 0.0295(15) 0.0272(15) 0.0327(16) -0.0043(13) -0.0057(12) -0.0034(12)
O27 0.0382(18) 0.046(2) 0.0376(18) -0.0137(15) -0.0082(14) 0.0167(15)
O28 0.0259(14) 0.0263(14) 0.0166(13) -0.0048(11) -0.0033(10) 0.0047(11)
O29 0.0357(16) 0.0221(14) 0.0272(15) -0.0025(12) -0.0069(12) 0.0033(12)
O30 0.0275(15) 0.0367(17) 0.0205(14) -0.0054(12) 0.0029(11) -0.0009(12)
O401 0.130(6) 0.168(7) 0.113(5) 0.066(5) 0.025(4) -0.020(5)
O402 0.114(6) 0.199(9) 0.124(6) 0.083(6) 0.026(5) -0.021(6)
V1 0.0308(4) 0.0277(4) 0.0328(4) -0.0096(3) 0.0086(3) -0.0086(3)
V2 0.0249(3) 0.0378(4) 0.0217(3) -0.0127(3) 0.0078(3) -0.0102(3)
V3 0.0392(4) 0.0555(5) 0.0134(3) 0.0008(3) -0.0015(3) -0.0069(4)
V4 0.0228(3) 0.0452(5) 0.0227(3) -0.0145(3) -0.0008(3) -0.0041(3)
V5 0.0206(3) 0.0229(3) 0.0195(3) -0.0055(3) -0.0002(2) -0.0007(3)
V6 0.0252(3) 0.0324(4) 0.0202(3) -0.0008(3) 0.0022(3) -0.0103(3)
V7 0.0438(4) 0.0380(4) 0.0254(4) 0.0103(3) -0.0071(3) -0.0012(4)
V8 0.0292(4) 0.0465(5) 0.0250(4) -0.0071(3) -0.0113(3) 0.0078(3)
V9 0.0194(3) 0.0402(4) 0.0261(4) -0.0124(3) 0.0055(3) -0.0057(3)
V10 0.0260(3) 0.0278(4) 0.0141(3) -0.0014(3) 0.0026(2) 0.0004(3)
V11 0.0242(3) 0.0216(3) 0.0206(3) -0.0037(3) -0.0054(2) -0.0011(3)
V12 0.0240(3) 0.0319(4) 0.0223(3) -0.0059(3) -0.0036(3) 0.0059(3)
F1 0.0248(12) 0.0486(15) 0.0156(11) -0.0034(10) 0.0021(9) -0.0060(11)
F2 0.0222(11) 0.0270(12) 0.0171(10) -0.0016(9) -0.0006(8) -0.0014(9)

loop_
_atom_type_symbol
_atom_type_description
_atom_type_scat_dispersion_real
_atom_type_scat_dispersion_imag
_atom_type_scat_source
C C 0.0181 0.0091 'International Tables Vol C Tables 4.2.6.8 and 6.1.1.4'
F F 0.0727 0.0534 'International Tables Vol C Tables 4.2.6.8 and 6.1.1.4'
N N 0.0311 0.0180 'International Tables Vol C Tables 4.2.6.8 and 6.1.1.4'
O O 0.0492 0.0322 'International Tables Vol C Tables 4.2.6.8 and 6.1.1.4'
V V 0.0687 2.1097 'International Tables Vol C Tables 4.2.6.8 and 6.1.1.4'
H H 0.0000 0.0000 'International Tables Vol C Tables 4.2.6.8 and 6.1.1.4'

loop_
_geom_angle_atom_site_label_1
_geom_angle_atom_site_label_2
_geom_angle_atom_site_label_3
_geom_angle
_geom_angle_site_symmetry_1
_geom_angle_site_symmetry_3
_geom_angle_publ_flag
C2 C1 H1A 109.5 . . ?
C2 C1 H1B 109.5 . . ?
H1A C1 H1B 109.5 . . ?
C2 C1 H1C 109.5 . . ?
H1A C1 H1C 109.5 . . ?
H1B C1 H1C 109.5 . . ?
O1A C2 C3 123.3(4) . . ?
O1A C2 C1 116.6(4) . . ?
C3 C2 C1 119.8(4) . . ?
C4 C3 C2 120.9(4) . . ?
C4 C3 H3 119.6 . . ?
C2 C3 H3 119.6 . . ?
O1B C4 C3 124.0(4) . . ?
O1B C4 C5 115.9(4) . . ?
C3 C4 C5 119.9(4) . . ?
C4 C5 H5A 109.5 . . ?
C4 C5 H5B 109.5 . . ?
H5A C5 H5B 109.5 . . ?
C4 C5 H5C 109.5 . . ?
H5A C5 H5C 109.5 . . ?
H5B C5 H5C 109.5 . . ?
C102 C101 N101 116.3(4) . . ?
C102 C101 H10A 108.2 . . ?
N101 C101 H10A 108.2 . . ?
C102 C101 H10B 108.2 . . ?
N101 C101 H10B 108.2 . . ?
H10A C101 H10B 107.4 . . ?
C101 C102 C103 110.0(4) . . ?
C101 C102 H10C 109.7 . . ?
C103 C102 H10C 109.7 . . ?
C101 C102 H10D 109.7 . . ?
C103 C102 H10D 109.7 . . ?
H10C C102 H10D 108.2 . . ?
C104 C103 C102 114.0(5) . . ?
C104 C103 H10E 108.7 . . ?
C102 C103 H10E 108.7 . . ?
C104 C103 H10F 108.7 . . ?
C102 C103 H10F 108.7 . . ?
H10E C103 H10F 107.6 . . ?
C103 C104 H10G 109.5 . . ?
C103 C104 H10H 109.5 . . ?
H10G C104 H10H 109.5 . . ?
C103 C104 H10I 109.5 . . ?
H10G C104 H10I 109.5 . . ?
H10H C104 H10I 109.5 . . ?
N101 C105 C106 116.2(5) . . ?
N101 C105 H10J 108.2 . . ?
C106 C105 H10J 108.2 . . ?
N101 C105 H10K 108.2 . . ?
C106 C105 H10K 108.2 . . ?
H10J C105 H10K 107.4 . . ?
C105 C106 C107 109.7(6) . . ?
C105 C106 H10L 109.7 . . ?
C107 C106 H10L 109.7 . . ?
C105 C106 H10M 109.7 . . ?
C107 C106 H10M 109.7 . . ?
H10L C106 H10M 108.2 . . ?
C108 C107 C106 110.4(8) . . ?
C108 C107 H10N 109.6 . . ?
C106 C107 H10N 109.6 . . ?
C108 C107 H10O 109.6 . . ?
C106 C107 H10O 109.6 . . ?
H10N C107 H10O 108.1 . . ?
C107 C108 H10P 109.5 . . ?
C107 C108 H10Q 109.5 . . ?
H10P C108 H10Q 109.5 . . ?
C107 C108 H10R 109.5 . . ?
H10P C108 H10R 109.5 . . ?
H10Q C108 H10R 109.5 . . ?
C110 C109 N101 116.5(4) . . ?
C110 C109 H10S 108.2 . . ?
N101 C109 H10S 108.2 . . ?
C110 C109 H10T 108.2 . . ?
N101 C109 H10T 108.2 . . ?
H10S C109 H10T 107.3 . . ?
C111 C110 C109 112.7(5) . . ?
C111 C110 H11A 109.0 . . ?
C109 C110 H11A 109.0 . . ?
C111 C110 H11B 109.0 . . ?
C109 C110 H11B 109.0 . . ?
H11A C110 H11B 107.8 . . ?
C110 C111 C112 115.8(7) . . ?
C110 C111 H11C 108.3 . . ?
C112 C111 H11C 108.3 . . ?
C110 C111 H11D 108.3 . . ?
C112 C111 H11D 108.3 . . ?
H11C C111 H11D 107.4 . . ?
C111 C112 H11E 109.5 . . ?
C111 C112 H11F 109.5 . . ?
H11E C112 H11F 109.5 . . ?
C111 C112 H11G 109.5 . . ?
H11E C112 H11G 109.5 . . ?
H11F C112 H11G 109.5 . . ?
N101 C113 C114 115.6(4) . . ?
N101 C113 H11H 108.4 . . ?
C114 C113 H11H 108.4 . . ?
N101 C113 H11I 108.4 . . ?
C114 C113 H11I 108.4 . . ?
H11H C113 H11I 107.4 . . ?
C113 C114 C115 111.2(6) . . ?
C113 C114 H11J 109.4 . . ?
C115 C114 H11J 109.4 . . ?
C113 C114 H11K 109.4 . . ?
C115 C114 H11K 109.4 . . ?
H11J C114 H11K 108.0 . . ?
C116 C115 C114 107.7(8) . . ?
C116 C115 H11L 110.2 . . ?
C114 C115 H11L 110.2 . . ?
C116 C115 H11M 110.2 . . ?
C114 C115 H11M 110.2 . . ?
H11L C115 H11M 108.5 . . ?
C115 C116 H11N 109.5 . . ?
C115 C116 H11O 109.5 . . ?
H11N C116 H11O 109.5 . . ?
C115 C116 H11P 109.5 . . ?
H11N C116 H11P 109.5 . . ?
H11O C116 H11P 109.5 . . ?
C202 C201 N201 116.0(5) . . ?
C202 C201 H20A 108.3 . . ?
N201 C201 H20A 108.3 . . ?
C202 C201 H20B 108.3 . . ?
N201 C201 H20B 108.3 . . ?
H20A C201 H20B 107.4 . . ?
C201 C202 C203 110.0(6) . . ?
C201 C202 H20C 109.7 . . ?
C203 C202 H20C 109.7 . . ?
C201 C202 H20D 109.7 . . ?
C203 C202 H20D 109.7 . . ?
H20C C202 H20D 108.2 . . ?
C204 C203 C202 115.1(9) . . ?
C204 C203 H20E 108.5 . . ?
C202 C203 H20E 108.5 . . ?
C204 C203 H20F 108.5 . . ?
C202 C203 H20F 108.5 . . ?
H20E C203 H20F 107.5 . . ?
C203 C204 H20G 109.5 . . ?
C203 C204 H20H 109.5 . . ?
H20G C204 H20H 109.5 . . ?
C203 C204 H20I 109.5 . . ?
H20G C204 H20I 109.5 . . ?
H20H C204 H20I 109.5 . . ?
C206 C205 N201 116.2(5) . . ?
C206 C205 H20J 108.2 . . ?
N201 C205 H20J 108.2 . . ?
C206 C205 H20K 108.2 . . ?
N201 C205 H20K 108.2 . . ?
H20J C205 H20K 107.4 . . ?
C207 C206 C205 109.5(7) . . ?
C205 C206 C257 128.9(7) . . ?
C207 C206 H20L 109.8 . . ?
C205 C206 H20L 109.8 . . ?
C207 C206 H20M 109.8 . . ?
C205 C206 H20M 109.8 . . ?
H20L C206 H20M 108.2 . . ?
C205 C206 H25L 105.1 . . ?
C257 C206 H25L 105.1 . . ?
C205 C206 H25M 105.1 . . ?
C257 C206 H25M 105.1 . . ?
H25L C206 H25M 105.9 . . ?
C206 C207 C208 105.4(9) . . ?
C206 C207 H20N 110.7 . . ?
C208 C207 H20N 110.7 . . ?
C206 C207 H20O 110.7 . . ?
C208 C207 H20O 110.7 . . ?
H20N C207 H20O 108.8 . . ?
C207 C208 H20P 109.5 . . ?
C207 C208 H20Q 109.5 . . ?
H20P C208 H20Q 109.5 . . ?
C207 C208 H20R 109.5 . . ?
H20P C208 H20R 109.5 . . ?
H20Q C208 H20R 109.5 . . ?
C258 C257 C206 128.3(13) . . ?
C258 C257 H25N 105.2 . . ?
C206 C257 H25N 105.2 . . ?
C258 C257 H25O 105.2 . . ?
C206 C257 H25O 105.2 . . ?
H25N C257 H25O 105.9 . . ?
C257 C258 H25P 109.5 . . ?
C257 C258 H25Q 109.5 . . ?
H25P C258 H25Q 109.5 . . ?
C257 C258 H25R 109.5 . . ?
H25P C258 H25R 109.5 . . ?
H25Q C258 H25R 109.5 . . ?
N201 C209 C210 116.0(4) . . ?
N201 C209 H20S 108.3 . . ?
C210 C209 H20S 108.3 . . ?
N201 C209 H20T 108.3 . . ?
C210 C209 H20T 108.3 . . ?
H20S C209 H20T 107.4 . . ?
C209 C210 C211 110.4(5) . . ?
C209 C210 H21A 109.6 . . ?
C211 C210 H21A 109.6 . . ?
C209 C210 H21B 109.6 . . ?
C211 C210 H21B 109.6 . . ?
H21A C210 H21B 108.1 . . ?
C212 C211 C210 114.5(5) . . ?
C212 C211 H21C 108.6 . . ?
C210 C211 H21C 108.6 . . ?
C212 C211 H21D 108.6 . . ?
C210 C211 H21D 108.6 . . ?
H21C C211 H21D 107.6 . . ?
C211 C212 H21E 109.5 . . ?
C211 C212 H21F 109.5 . . ?
H21E C212 H21F 109.5 . . ?
C211 C212 H21G 109.5 . . ?
H21E C212 H21G 109.5 . . ?
H21F C212 H21G 109.5 . . ?
C264 C213 N201 127.0(17) . . ?
N201 C213 C214 112.4(5) . . ?
N201 C213 H21H 109.1 . . ?
C214 C213 H21H 109.1 . . ?
N201 C213 H21I 109.1 . . ?
C214 C213 H21I 109.1 . . ?
H21H C213 H21I 107.9 . . ?
C264 C213 H26H 105.6 . . ?
N201 C213 H26H 105.6 . . ?
C264 C213 H26I 105.6 . . ?
N201 C213 H26I 105.6 . . ?
H26H C213 H26I 106.1 . . ?
C215 C214 C213 108.8(8) . . ?
C215 C214 H21J 109.9 . . ?
C213 C214 H21J 109.9 . . ?
C215 C214 H21K 109.9 . . ?
C213 C214 H21K 109.9 . . ?
H21J C214 H21K 108.3 . . ?
C216 C215 C214 112.4(10) . . ?
C216 C215 H21L 109.1 . . ?
C214 C215 H21L 109.1 . . ?
C216 C215 H21M 109.1 . . ?
C214 C215 H21M 109.1 . . ?
H21L C215 H21M 107.9 . . ?
C215 C216 H21N 109.5 . . ?
C215 C216 H21O 109.5 . . ?
H21N C216 H21O 109.5 . . ?
C215 C216 H21P 109.5 . . ?
H21N C216 H21P 109.5 . . ?
H21O C216 H21P 109.5 . . ?
C213 C264 C265 118(3) . . ?
C213 C264 H26J 107.7 . . ?
C265 C264 H26J 107.7 . . ?
C213 C264 H26K 107.7 . . ?
C265 C264 H26K 107.7 . . ?
H26J C264 H26K 107.1 . . ?
C266 C265 C264 146(3) . . ?
C266 C265 H26L 100.3 . . ?
C264 C265 H26L 100.3 . . ?
C266 C265 H26M 100.3 . . ?
C264 C265 H26M 100.3 . . ?
H26L C265 H26M 104.3 . . ?
C265 C266 H26N 109.5 . . ?
C265 C266 H26O 109.5 . . ?
H26N C266 H26O 109.5 . . ?
C265 C266 H26P 109.5 . . ?
H26N C266 H26P 109.5 . . ?
H26O C266 H26P 109.5 . . ?
N301 C301 C302 112.7(8) . . ?
N301 C301 H30A 109.1 . . ?
C302 C301 H30A 109.1 . . ?
N301 C301 H30B 109.1 . . ?
C302 C301 H30B 109.1 . . ?
H30A C301 H30B 107.8 . . ?
C301 C302 C303 124.4(12) . . ?
C301 C302 H30C 106.2 . . ?
C303 C302 H30C 106.2 . . ?
C301 C302 H30D 106.2 . . ?
C303 C302 H30D 106.2 . . ?
H30C C302 H30D 106.4 . . ?
C304 C303 C302 121.6(15) . . ?
C304 C303 H30E 106.9 . . ?
C302 C303 H30E 106.9 . . ?
C304 C303 H30F 106.9 . . ?
C302 C303 H30F 106.9 . . ?
H30E C303 H30F 106.7 . . ?
C303 C304 H30G 109.5 . . ?
C303 C304 H30H 109.5 . . ?
H30G C304 H30H 109.5 . . ?
C303 C304 H30I 109.5 . . ?
H30G C304 H30I 109.5 . . ?
H30H C304 H30I 109.5 . . ?
N301 C305 C306 117.1(8) . . ?
N301 C305 H30J 108.0 . . ?
C306 C305 H30J 108.0 . . ?
N301 C305 H30K 108.0 . . ?
C306 C305 H30K 108.0 . . ?
H30J C305 H30K 107.3 . . ?
C307 C306 C305 115.3(11) . . ?
C307 C306 H30L 108.4 . . ?
C305 C306 H30L 108.4 . . ?
C307 C306 H30M 108.4 . . ?
C305 C306 H30M 108.4 . . ?
H30L C306 H30M 107.5 . . ?
C308 C307 C306 119.2(15) . . ?
C308 C307 H30N 107.5 . . ?
C306 C307 H30N 107.5 . . ?
C308 C307 H30O 107.5 . . ?
C306 C307 H30O 107.5 . . ?
H30N C307 H30O 107.0 . . ?
C307 C308 H30P 109.5 . . ?
C307 C308 H30Q 109.5 . . ?
H30P C308 H30Q 109.5 . . ?
C307 C308 H30R 109.5 . . ?
H30P C308 H30R 109.5 . . ?
H30Q C308 H30R 109.5 . . ?
C310 C309 N301 115.4(6) . . ?
C310 C309 H30S 108.4 . . ?
N301 C309 H30S 108.4 . . ?
C310 C309 H30T 108.4 . . ?
N301 C309 H30T 108.4 . . ?
H30S C309 H30T 107.5 . . ?
C309 C310 C311 109.0(8) . . ?
C309 C310 H31A 109.9 . . ?
C311 C310 H31A 109.9 . . ?
C309 C310 H31B 109.9 . . ?
C311 C310 H31B 109.9 . . ?
H31A C310 H31B 108.3 . . ?
C310 C311 C312 110.3(9) . . ?
C310 C311 H31C 109.6 . . ?
C312 C311 H31C 109.6 . . ?
C310 C311 H31D 109.6 . . ?
C312 C311 H31D 109.6 . . ?
H31C C311 H31D 108.1 . . ?
C311 C312 H31E 109.5 . . ?
C311 C312 H31F 109.5 . . ?
H31E C312 H31F 109.5 . . ?
C311 C312 H31G 109.5 . . ?
H31E C312 H31G 109.5 . . ?
H31F C312 H31G 109.5 . . ?
N301 C313 C314 119.4(7) . . ?
N301 C313 H31H 107.5 . . ?
C314 C313 H31H 107.5 . . ?
N301 C313 H31I 107.5 . . ?
C314 C313 H31I 107.5 . . ?
H31H C313 H31I 107.0 . . ?
C315 C314 C313 111.7(8) . . ?
C315 C314 H31J 109.3 . . ?
C313 C314 H31J 109.3 . . ?
C315 C314 H31K 109.3 . . ?
C313 C314 H31K 109.3 . . ?
H31J C314 H31K 107.9 . . ?
C316 C315 C364 112.3(10) . . ?
C316 C315 C314 120.4(8) . . ?
C316 C315 H31L 107.2 . . ?
C314 C315 H31L 107.2 . . ?
C316 C315 H31M 107.2 . . ?
C314 C315 H31M 107.2 . . ?
H31L C315 H31M 106.9 . . ?
C316 C315 H36L 109.1 . . ?
C364 C315 H36L 109.1 . . ?
C316 C315 H36M 109.1 . . ?
C364 C315 H36M 109.1 . . ?
H36L C315 H36M 107.9 . . ?
C315 C316 H31O 109.5 . . ?
C315 C316 H31P 109.5 . . ?
H31O C316 H31P 109.5 . . ?
C315 C316 H31Q 109.5 . . ?
H31O C316 H31Q 109.5 . . ?
H31P C316 H31Q 109.5 . . ?
C352 C351 N301 115.2(9) . . ?
C352 C351 H35A 108.5 . . ?
N301 C351 H35A 108.5 . . ?
C352 C351 H35B 108.5 . . ?
N301 C351 H35B 108.5 . . ?
H35A C351 H35B 107.5 . . ?
C353 C352 C351 125.9(15) . . ?
C353 C352 C354 31.2(9) . . ?
C351 C352 C354 130.0(11) . . ?
C353 C352 H35C 105.8 . . ?
C351 C352 H35C 105.8 . . ?
C354 C352 H35C 122.1 . . ?
C353 C352 H35D 105.8 . . ?
C351 C352 H35D 105.8 . . ?
C354 C352 H35D 75.6 . . ?
H35C C352 H35D 106.2 . . ?
C352 C353 C354 121.0(16) . . ?
C352 C353 H35E 107.1 . . ?
C354 C353 H35E 107.1 . . ?
C352 C353 H35F 107.1 . . ?
C354 C353 H35F 107.1 . . ?
H35E C353 H35F 106.8 . . ?
C353 C354 C352 27.9(8) . . ?
C353 C354 H35G 109.5 . . ?
C352 C354 H35G 137.3 . . ?
C353 C354 H35H 109.5 . . ?
C352 C354 H35H 94.3 . . ?
H35G C354 H35H 109.5 . . ?
C353 C354 H35I 109.5 . . ?
C352 C354 H35I 94.3 . . ?
H35G C354 H35I 109.5 . . ?
H35H C354 H35I 109.5 . . ?
C356 C355 N301 120.8(10) . . ?
C356 C355 H35J 107.1 . . ?
N301 C355 H35J 107.1 . . ?
C356 C355 H35K 107.1 . . ?
N301 C355 H35K 107.1 . . ?
H35J C355 H35K 106.8 . . ?
C355 C356 C357 109.0(12) . . ?
C355 C356 H35L 109.9 . . ?
C357 C356 H35L 109.9 . . ?
C355 C356 H35M 109.9 . . ?
C357 C356 H35M 109.9 . . ?
H35L C356 H35M 108.3 . . ?
C358 C357 C356 111(2) . . ?
C358 C357 H35N 109.4 . . ?
C356 C357 H35N 109.4 . . ?
C358 C357 H35O 109.4 . . ?
C356 C357 H35O 109.4 . . ?
H35N C357 H35O 108.0 . . ?
C357 C358 H35P 109.5 . . ?
C357 C358 H35Q 109.5 . . ?
H35P C358 H35Q 109.5 . . ?
C357 C358 H35R 109.5 . . ?
H35P C358 H35R 109.5 . . ?
H35Q C358 H35R 109.5 . . ?
N301 C359 C360 109.7(12) . . ?
N301 C359 H35S 109.7 . . ?
C360 C359 H35S 109.7 . . ?
N301 C359 H35T 109.7 . . ?
C360 C359 H35T 109.7 . . ?
H35S C359 H35T 108.2 . . ?
C359 C360 C361 107.7(17) . . ?
C359 C360 H36A 110.2 . . ?
C361 C360 H36A 110.2 . . ?
C359 C360 H36B 110.2 . . ?
C361 C360 H36B 110.2 . . ?
H36A C360 H36B 108.5 . . ?
C362 C361 C360 115(2) . . ?
C362 C361 H36C 108.6 . . ?
C360 C361 H36C 108.6 . . ?
C362 C361 H36D 108.6 . . ?
C360 C361 H36D 108.6 . . ?
H36C C361 H36D 107.6 . . ?
C361 C362 H36E 109.5 . . ?
C361 C362 H36F 109.5 . . ?
H36E C362 H36F 109.5 . . ?
C361 C362 H36G 109.5 . . ?
H36E C362 H36G 109.5 . . ?
H36F C362 H36G 109.5 . . ?
C364 C363 N301 115.3(11) . . ?
C364 C363 H36H 108.5 . . ?
N301 C363 H36H 108.5 . . ?
C364 C363 H36I 108.5 . . ?
N301 C363 H36I 108.5 . . ?
H36H C363 H36I 107.5 . . ?
C315 C364 C363 122.8(13) . . ?
C315 C364 H36J 106.6 . . ?
C363 C364 H36J 106.6 . . ?
C315 C364 H36K 106.6 . . ?
C363 C364 H36K 106.6 . . ?
H36J C364 H36K 106.6 . . ?
C402 C401 H40A 109.5 . . ?
C402 C401 H40B 109.5 . . ?
H40A C401 H40B 109.5 . . ?
C402 C401 H40C 109.5 . . ?
H40A C401 H40C 109.5 . . ?
H40B C401 H40C 109.5 . . ?
O401 C402 O402 118.7(13) . . ?
O401 C402 C401 128.3(16) . . ?
O402 C402 C401 112.8(11) . . ?
O402 C403 C404 112.5(9) . . ?
O402 C403 H40D 109.1 . . ?
C404 C403 H40D 109.1 . . ?
O402 C403 H40E 109.1 . . ?
C404 C403 H40E 109.1 . . ?
H40D C403 H40E 107.8 . . ?
C403 C404 H40F 109.5 . . ?
C403 C404 H40G 109.5 . . ?
H40F C404 H40G 109.5 . . ?
C403 C404 H40H 109.5 . . ?
H40F C404 H40H 109.5 . . ?
H40G C404 H40H 109.5 . . ?
N501 C501 C502 178.9(8) . . ?
C501 C502 H50A 109.5 . . ?
C501 C502 H50B 109.5 . . ?
H50A C502 H50B 109.5 . . ?
C501 C502 H50C 109.5 . . ?
H50A C502 H50C 109.5 . . ?
H50B C502 H50C 109.5 . . ?
C105 N101 C113 111.4(5) . . ?
C105 N101 C109 106.7(4) . . ?
C113 N101 C109 110.6(5) . . ?
C105 N101 C101 111.1(5) . . ?
C113 N101 C101 106.0(4) . . ?
C109 N101 C101 111.1(4) . . ?
C209 N201 C205 111.2(5) . . ?
C209 N201 C201 105.8(4) . . ?
C205 N201 C201 111.7(5) . . ?
C209 N201 C213 110.5(5) . . ?
C205 N201 C213 107.1(5) . . ?
C201 N201 C213 110.6(5) . . ?
C301 N301 C305 118.1(7) . . ?
C359 N301 C363 121.1(10) . . ?
C301 N301 C313 112.9(6) . . ?
C305 N301 C313 109.4(6) . . ?
C359 N301 C355 116.1(8) . . ?
C363 N301 C355 110.0(8) . . ?
C301 N301 C309 106.6(5) . . ?
C305 N301 C309 103.1(5) . . ?
C313 N301 C309 105.4(5) . . ?
C359 N301 C351 102.9(8) . . ?
C363 N301 C351 99.8(8) . . ?
C355 N301 C351 103.5(8) . . ?
C2 O1A V1 128.7(3) . . ?
C4 O1B V1 128.6(3) . . ?
V4 O5 V2 115.45(17) . . ?
V4 O5 V1 92.99(11) . . ?
V2 O5 V1 92.45(12) . . ?
V2 O6 V3 114.66(15) . . ?
V3 O7 V4 113.76(16) . . ?
V1 O8 V5 142.38(15) . . ?
V1 O8 V2 108.12(13) . . ?
V5 O8 V2 105.15(13) . . ?
V6 O9 V2 134.97(17) . . ?
V6 O9 V5 98.04(12) . . ?
V2 O9 V5 100.62(12) . . ?
V6 O10 V7 98.72(14) . . ?
V6 O10 V3 131.75(18) . . ?
V7 O10 V3 101.36(15) . . ?
V8 O11 V7 98.20(14) . . ?
V8 O11 V3 132.62(19) . . ?
V7 O11 V3 101.71(15) . . ?
V8 O12 V4 134.97(17) . . ?
V8 O12 V9 97.84(13) . . ?
V4 O12 V9 100.44(15) . . ?
V1 O13 V9 142.98(17) . . ?
V1 O13 V4 108.37(14) . . ?
V9 O13 V4 105.11(15) . . ?
V5 O19 V10 136.90(16) . . ?
V6 O20 V5 100.79(12) . . ?
V6 O20 V11 103.50(13) . . ?
V5 O20 V11 129.74(14) . . ?
V7 O21 V6 100.02(13) . . ?
V7 O21 V11 132.51(16) . . ?
V6 O21 V11 100.65(13) . . ?
V7 O22 V8 100.05(14) . . ?
V7 O22 V12 134.37(16) . . ?
V8 O22 V12 99.77(15) . . ?
V8 O23 V9 100.86(14) . . ?
V8 O23 V12 103.04(15) . . ?
V9 O23 V12 129.14(15) . . ?
V9 O24 V10 136.12(17) . . ?
V11 O28 V10 115.54(14) . . ?
V11 O29 V12 114.86(15) . . ?
V12 O30 V10 114.86(15) . . ?
C402 O402 C403 119.6(8) . . ?
O1 V1 O13 102.72(16) . . ?
O1 V1 O8 101.84(15) . . ?
O13 V1 O8 96.84(13) . . ?
O1 V1 O1A 101.85(16) . . ?
O13 V1 O1A 154.15(14) . . ?
O8 V1 O1A 85.85(13) . . ?
O1 V1 O1B 100.91(16) . . ?
O13 V1 O1B 84.98(14) . . ?
O8 V1 O1B 156.16(13) . . ?
O1A V1 O1B 82.61(13) . . ?
O1 V1 O5 173.52(15) . . ?
O13 V1 O5 73.51(12) . . ?
O8 V1 O5 73.71(11) . . ?
O1A V1 O5 82.71(12) . . ?
O1B V1 O5 84.16(12) . . ?
O1 V1 V2 139.18(13) . . ?
O13 V1 V2 87.69(9) . . ?
O8 V1 V2 37.36(9) . . ?
O1A V1 V2 78.89(10) . . ?
O1B V1 V2 119.43(10) . . ?
O5 V1 V2 36.71(7) . . ?
O2 V2 O6 103.31(16) . . ?
O2 V2 O5 103.41(15) . . ?
O6 V2 O5 95.40(15) . . ?
O2 V2 O9 102.55(14) . . ?
O6 V2 O9 91.00(14) . . ?
O5 V2 O9 151.00(12) . . ?
O2 V2 O8 100.45(15) . . ?
O6 V2 O8 155.45(14) . . ?
O5 V2 O8 84.94(13) . . ?
O9 V2 O8 77.84(11) . . ?
O2 V2 F1 178.89(15) . . ?
O6 V2 F1 77.78(12) . . ?
O5 V2 F1 76.21(12) . . ?
O9 V2 F1 77.59(11) . . ?
O8 V2 F1 78.49(10) . . ?
O2 V2 V3 135.86(13) . . ?
O6 V2 V3 32.69(10) . . ?
O5 V2 V3 84.06(11) . . ?
O9 V2 V3 86.29(10) . . ?
O8 V2 V3 123.65(9) . . ?
F1 V2 V3 45.22(6) . . ?
O2 V2 V5 106.27(12) . . ?
O6 V2 V5 127.74(11) . . ?
O5 V2 V5 117.75(9) . . ?
O9 V2 V5 41.10(8) . . ?
O8 V2 V5 36.79(8) . . ?
F1 V2 V5 73.09(6) . . ?
V3 V2 V5 108.15(3) . . ?
O2 V2 V1 101.19(13) . . ?
O6 V2 V1 142.24(10) . . ?
O5 V2 V1 50.84(10) . . ?
O9 V2 V1 111.14(8) . . ?
O8 V2 V1 34.52(8) . . ?
F1 V2 V1 77.75(7) . . ?
V3 V2 V1 115.87(3) . . ?
V5 V2 V1 70.32(2) . . ?
O3 V3 O6 102.62(18) . . ?
O3 V3 O7 102.74(17) . . ?
O6 V3 O7 95.56(16) . . ?
O3 V3 O10 99.47(17) . . ?
O6 V3 O10 89.97(14) . . ?
O7 V3 O10 155.31(13) . . ?
O3 V3 O11 100.39(18) . . ?
O6 V3 O11 155.08(13) . . ?
O7 V3 O11 88.55(15) . . ?
O10 V3 O11 76.88(13) . . ?
O3 V3 F1 177.14(17) . . ?
O6 V3 F1 79.21(12) . . ?
O7 V3 F1 79.17(12) . . ?
O10 V3 F1 78.26(11) . . ?
O11 V3 F1 77.46(11) . . ?
O3 V3 V4 135.79(14) . . ?
O6 V3 V4 85.31(11) . . ?
O7 V3 V4 33.11(10) . . ?
O10 V3 V4 124.23(9) . . ?
O11 V3 V4 84.86(10) . . ?
F1 V3 V4 46.24(6) . . ?
O3 V3 V2 135.24(16) . . ?
O6 V3 V2 32.66(10) . . ?
O7 V3 V2 85.81(12) . . ?
O10 V3 V2 85.99(10) . . ?
O11 V3 V2 123.92(9) . . ?
F1 V3 V2 46.68(7) . . ?
V4 V3 V2 61.96(3) . . ?
O3 V3 V7 103.03(15) . . ?
O6 V3 V7 125.45(10) . . ?
O7 V3 V7 123.95(11) . . ?
O10 V3 V7 38.71(10) . . ?
O11 V3 V7 38.17(9) . . ?
F1 V3 V7 74.11(7) . . ?
V4 V3 V7 107.16(3) . . ?
V2 V3 V7 108.04(3) . . ?
O4 V4 O7 102.17(17) . . ?
O4 V4 O5 102.97(16) . . ?
O7 V4 O5 95.98(15) . . ?
O4 V4 O12 101.96(15) . . ?
O7 V4 O12 91.42(15) . . ?
O5 V4 O12 151.82(13) . . ?
O4 V4 O13 101.48(16) . . ?
O7 V4 O13 155.63(14) . . ?
O5 V4 O13 84.36(13) . . ?
O12 V4 O13 77.98(13) . . ?
O4 V4 F1 179.51(17) . . ?
O7 V4 F1 78.30(12) . . ?
O5 V4 F1 76.82(11) . . ?
O12 V4 F1 78.14(11) . . ?
O13 V4 F1 78.07(10) . . ?
O4 V4 V3 135.10(14) . . ?
O7 V4 V3 33.12(10) . . ?
O5 V4 V3 84.31(11) . . ?
O12 V4 V3 87.27(10) . . ?
O13 V4 V3 123.40(9) . . ?
F1 V4 V3 45.36(6) . . ?
O4 V4 V9 106.32(12) . . ?
O7 V4 V9 128.54(11) . . ?
O5 V4 V9 117.55(10) . . ?
O12 V4 V9 41.43(10) . . ?
O13 V4 V9 36.59(9) . . ?
F1 V4 V9 73.44(6) . . ?
V3 V4 V9 109.03(3) . . ?
O14 V5 O19 105.81(15) . . ?
O14 V5 O8 106.51(14) . . ?
O19 V5 O8 96.39(12) . . ?
O14 V5 O20 104.66(14) . . ?
O19 V5 O20 96.17(12) . . ?
O8 V5 O20 141.58(12) . . ?
O14 V5 O9 102.44(14) . . ?
O19 V5 O9 151.73(13) . . ?
O8 V5 O9 76.30(11) . . ?
O20 V5 O9 75.54(11) . . ?
O14 V5 V6 114.75(12) . . ?
O19 V5 V6 124.60(10) . . ?
O8 V5 V6 105.95(9) . . ?
O20 V5 V6 39.16(8) . . ?
O9 V5 V6 37.65(8) . . ?
O14 V5 V2 109.99(11) . . ?
O19 V5 V2 128.14(9) . . ?
O8 V5 V2 38.07(8) . . ?
O20 V5 V2 109.25(8) . . ?
O9 V5 V2 38.28(8) . . ?
V6 V5 V2 70.32(2) . . ?
O15 V6 O9 107.87(16) . . ?
O15 V6 O10 105.62(16) . . ?
O9 V6 O10 98.27(14) . . ?
O15 V6 O20 108.28(15) . . ?
O9 V6 O20 82.91(12) . . ?
O10 V6 O20 143.91(12) . . ?
O15 V6 O21 106.27(16) . . ?
O9 V6 O21 145.17(12) . . ?
O10 V6 O21 78.91(13) . . ?
O20 V6 O21 80.08(12) . . ?
O15 V6 V7 118.95(14) . . ?
O9 V6 V7 123.53(9) . . ?
O10 V6 V7 41.69(10) . . ?
O20 V6 V7 108.54(8) . . ?
O21 V6 V7 38.60(8) . . ?
O15 V6 V5 123.03(14) . . ?
O9 V6 V5 44.31(9) . . ?
O10 V6 V5 123.97(10) . . ?
O20 V6 V5 40.05(8) . . ?
O21 V6 V5 108.94(9) . . ?
V7 V6 V5 116.64(3) . . ?
O15 V6 V11 113.10(12) . . ?
O9 V6 V11 116.49(9) . . ?
O10 V6 V11 114.04(10) . . ?
O20 V6 V11 39.49(8) . . ?
O21 V6 V11 40.60(8) . . ?
V7 V6 V11 72.75(3) . . ?
V5 V6 V11 72.65(2) . . ?
O16 V7 O22 106.90(19) . . ?
O16 V7 O21 107.15(18) . . ?
O22 V7 O21 98.86(13) . . ?
O16 V7 O11 108.06(18) . . ?
O22 V7 O11 80.46(14) . . ?
O21 V7 O11 143.33(14) . . ?
O16 V7 O10 108.25(18) . . ?
O22 V7 O10 143.61(14) . . ?
O21 V7 O10 79.57(13) . . ?
O11 V7 O10 80.04(14) . . ?
O16 V7 V8 120.81(16) . . ?
O22 V7 V8 41.32(10) . . ?
O21 V7 V8 123.07(9) . . ?
O11 V7 V8 40.33(10) . . ?
O10 V7 V8 109.66(10) . . ?
O16 V7 V6 121.52(16) . . ?
O22 V7 V6 122.74(10) . . ?
O21 V7 V6 41.38(10) . . ?
O11 V7 V6 108.74(11) . . ?
O10 V7 V6 39.59(9) . . ?
V8 V7 V6 116.79(3) . . ?
O16 V7 V3 114.33(15) . . ?
O22 V7 V3 114.56(11) . . ?
O21 V7 V3 113.66(10) . . ?
O11 V7 V3 40.12(11) . . ?
O10 V7 V3 39.92(9) . . ?
V8 V7 V3 73.79(3) . . ?
V6 V7 V3 72.70(3) . . ?
O17 V8 O12 108.53(17) . . ?
O17 V8 O11 105.67(18) . . ?
O12 V8 O11 97.37(15) . . ?
O17 V8 O23 107.75(17) . . ?
O12 V8 O23 83.09(14) . . ?
O11 V8 O23 144.53(13) . . ?
O17 V8 O22 105.63(17) . . ?
O12 V8 O22 145.30(13) . . ?
O11 V8 O22 78.93(14) . . ?
O23 V8 O22 80.96(13) . . ?
O17 V8 V7 117.86(16) . . ?
O12 V8 V7 123.40(10) . . ?
O11 V8 V7 41.47(10) . . ?
O23 V8 V7 109.89(9) . . ?
O22 V8 V7 38.63(9) . . ?
O17 V8 V9 123.68(16) . . ?
O12 V8 V9 44.74(10) . . ?
O11 V8 V9 123.42(11) . . ?
O23 V8 V9 39.98(10) . . ?
O22 V8 V9 109.04(9) . . ?
V7 V8 V9 117.06(3) . . ?
O17 V8 V12 112.19(13) . . ?
O12 V8 V12 116.76(10) . . ?
O11 V8 V12 114.90(10) . . ?
O23 V8 V12 39.61(9) . . ?
O22 V8 V12 41.35(9) . . ?
V7 V8 V12 73.94(3) . . ?
V9 V8 V12 72.43(3) . . ?
O18 V9 O24 105.60(17) . . ?
O18 V9 O13 105.80(15) . . ?
O24 V9 O13 96.82(14) . . ?
O18 V9 O23 105.21(16) . . ?
O24 V9 O23 96.32(13) . . ?
O13 V9 O23 141.46(13) . . ?
O18 V9 O12 102.24(16) . . ?
O24 V9 O12 152.13(13) . . ?
O13 V9 O12 76.40(13) . . ?
O23 V9 O12 75.14(13) . . ?
O18 V9 V8 115.33(15) . . ?
O24 V9 V8 124.63(10) . . ?
O13 V9 V8 105.62(10) . . ?
O23 V9 V8 39.16(9) . . ?
O12 V9 V8 37.41(9) . . ?
O18 V9 V4 109.12(12) . . ?
O24 V9 V4 129.01(10) . . ?
O13 V9 V4 38.30(10) . . ?
O23 V9 V4 108.93(9) . . ?
O12 V9 V4 38.13(9) . . ?
V8 V9 V4 69.93(3) . . ?
O25 V10 O28 102.13(15) . . ?
O25 V10 O30 101.65(15) . . ?
O28 V10 O30 90.85(12) . . ?
O25 V10 O19 100.62(14) . . ?
O28 V10 O19 85.41(12) . . ?
O30 V10 O19 157.70(12) . . ?
O25 V10 O24 100.17(15) . . ?
O28 V10 O24 157.69(12) . . ?
O30 V10 O24 84.96(13) . . ?
O19 V10 O24 90.20(12) . . ?
O25 V10 F2 179.55(15) . . ?
O28 V10 F2 77.90(10) . . ?
O30 V10 F2 77.89(10) . . ?
O19 V10 F2 79.83(10) . . ?
O24 V10 F2 79.80(10) . . ?
O25 V10 V12 133.32(12) . . ?
O28 V10 V12 82.13(9) . . ?
O30 V10 V12 31.76(9) . . ?
O19 V10 V12 126.04(8) . . ?
O24 V10 V12 82.85(9) . . ?
F2 V10 V12 46.23(6) . . ?
O25 V10 V11 133.78(13) . . ?
O28 V10 V11 31.80(8) . . ?
O30 V10 V11 81.84(9) . . ?
O19 V10 V11 83.49(8) . . ?
O24 V10 V11 125.97(9) . . ?
F2 V10 V11 46.23(6) . . ?
V12 V10 V11 59.85(2) . . ?
O26 V11 O28 103.00(14) . . ?
O26 V11 O29 103.21(14) . . ?
O28 V11 O29 95.13(13) . . ?
O26 V11 O20 101.25(13) . . ?
O28 V11 O20 90.53(12) . . ?
O29 V11 O20 152.92(12) . . ?
O26 V11 O21 100.19(14) . . ?
O28 V11 O21 154.98(12) . . ?
O29 V11 O21 88.57(13) . . ?
O20 V11 O21 75.76(11) . . ?
O26 V11 F2 177.67(13) . . ?
O28 V11 F2 78.20(10) . . ?
O29 V11 F2 78.59(11) . . ?
O20 V11 F2 76.69(9) . . ?
O21 V11 F2 78.31(10) . . ?
O26 V11 V6 103.89(11) . . ?
O28 V11 V6 124.55(9) . . ?
O29 V11 V6 123.90(9) . . ?
O20 V11 V6 37.01(8) . . ?
O21 V11 V6 38.75(9) . . ?
F2 V11 V6 73.82(6) . . ?
O26 V11 V12 135.63(11) . . ?
O28 V11 V12 82.94(9) . . ?
O29 V11 V12 32.74(9) . . ?
O20 V11 V12 122.83(8) . . ?
O21 V11 V12 87.06(9) . . ?
F2 V11 V12 46.31(6) . . ?
V6 V11 V12 108.34(3) . . ?
O26 V11 V10 135.63(11) . . ?
O28 V11 V10 32.67(9) . . ?
O29 V11 V10 85.19(10) . . ?
O20 V11 V10 85.45(8) . . ?
O21 V11 V10 123.76(8) . . ?
F2 V11 V10 45.66(6) . . ?
V6 V11 V10 106.88(3) . . ?
V12 V11 V10 60.04(2) . . ?
O27 V12 O30 104.09(16) . . ?
O27 V12 O29 102.90(16) . . ?
O30 V12 O29 94.89(13) . . ?
O27 V12 O23 101.40(15) . . ?
O30 V12 O23 91.87(13) . . ?
O29 V12 O23 152.31(13) . . ?
O27 V12 O22 99.75(15) . . ?
O30 V12 O22 155.07(13) . . ?
O29 V12 O22 86.73(13) . . ?
O23 V12 O22 76.23(13) . . ?
O27 V12 F2 176.51(14) . . ?
O30 V12 F2 78.98(11) . . ?
O29 V12 F2 78.30(11) . . ?
O23 V12 F2 76.71(10) . . ?
O22 V12 F2 77.00(10) . . ?
O27 V12 V8 103.49(12) . . ?
O30 V12 V8 125.99(10) . . ?
O29 V12 V8 122.45(10) . . ?
O23 V12 V8 37.36(9) . . ?
O22 V12 V8 38.87(9) . . ?
F2 V12 V8 73.20(6) . . ?
O27 V12 V11 135.14(13) . . ?
O30 V12 V11 83.27(9) . . ?
O29 V12 V11 32.40(9) . . ?
O23 V12 V11 122.82(9) . . ?
O22 V12 V11 85.00(9) . . ?
F2 V12 V11 46.35(6) . . ?
V8 V12 V11 107.21(3) . . ?
O27 V12 V10 137.45(13) . . ?
O30 V12 V10 33.39(9) . . ?
O29 V12 V10 84.98(9) . . ?
O23 V12 V10 86.06(9) . . ?
O22 V12 V10 122.59(9) . . ?
F2 V12 V10 45.70(6) . . ?
V8 V12 V10 106.99(3) . . ?
V11 V12 V10 60.11(2) . . ?
V3 F1 V4 88.40(8) . . ?
V3 F1 V2 88.10(8) . . ?
V4 F1 V2 90.43(10) . . ?
V10 F2 V12 88.07(8) . . ?
V10 F2 V11 88.11(8) . . ?
V12 F2 V11 87.34(8) . . ?

loop_
_geom_bond_atom_site_label_1
_geom_bond_atom_site_label_2
_geom_bond_distance
_geom_bond_site_symmetry_2
_geom_bond_publ_flag
C1 C2 1.487(6) . ?
C1 H1A 0.9800 . ?
C1 H1B 0.9800 . ?
C1 H1C 0.9800 . ?
C2 O1A 1.282(5) . ?
C2 C3 1.394(7) . ?
C3 C4 1.381(7) . ?
C3 H3 0.9500 . ?
C4 O1B 1.273(5) . ?
C4 C5 1.509(7) . ?
C5 H5A 0.9800 . ?
C5 H5B 0.9800 . ?
C5 H5C 0.9800 . ?
C101 C102 1.517(7) . ?
C101 N101 1.523(6) . ?
C101 H10A 0.9900 . ?
C101 H10B 0.9900 . ?
C102 C103 1.525(7) . ?
C102 H10C 0.9900 . ?
C102 H10D 0.9900 . ?
C103 C104 1.509(9) . ?
C103 H10E 0.9900 . ?
C103 H10F 0.9900 . ?
C104 H10G 0.9800 . ?
C104 H10H 0.9800 . ?
C104 H10I 0.9800 . ?
C105 N101 1.497(8) . ?
C105 C106 1.497(10) . ?
C105 H10J 0.9900 . ?
C105 H10K 0.9900 . ?
C106 C107 1.502(11) . ?
C106 H10L 0.9900 . ?
C106 H10M 0.9900 . ?
C107 C108 1.415(12) . ?
C107 H10N 0.9900 . ?
C107 H10O 0.9900 . ?
C108 H10P 0.9800 . ?
C108 H10Q 0.9800 . ?
C108 H10R 0.9800 . ?
C109 C110 1.510(9) . ?
C109 N101 1.518(8) . ?
C109 H10S 0.9900 . ?
C109 H10T 0.9900 . ?
C110 C111 1.495(10) . ?
C110 H11A 0.9900 . ?
C110 H11B 0.9900 . ?
C111 C112 1.504(11) . ?
C111 H11C 0.9900 . ?
C111 H11D 0.9900 . ?
C112 H11E 0.9800 . ?
C112 H11F 0.9800 . ?
C112 H11G 0.9800 . ?
C113 N101 1.511(6) . ?
C113 C114 1.518(9) . ?
C113 H11H 0.9900 . ?
C113 H11I 0.9900 . ?
C114 C115 1.530(9) . ?
C114 H11J 0.9900 . ?
C114 H11K 0.9900 . ?
C115 C116 1.447(12) . ?
C115 H11L 0.9900 . ?
C115 H11M 0.9900 . ?
C116 H11N 0.9800 . ?
C116 H11O 0.9800 . ?
C116 H11P 0.9800 . ?
C201 C202 1.493(10) . ?
C201 N201 1.521(7) . ?
C201 H20A 0.9900 . ?
C201 H20B 0.9900 . ?
C202 C203 1.505(9) . ?
C202 H20C 0.9900 . ?
C202 H20D 0.9900 . ?
C203 C204 1.424(13) . ?
C203 H20E 0.9900 . ?
C203 H20F 0.9900 . ?
C204 H20G 0.9800 . ?
C204 H20H 0.9800 . ?
C204 H20I 0.9800 . ?
C205 C206 1.517(10) . ?
C205 N201 1.517(8) . ?
C205 H20J 0.9900 . ?
C205 H20K 0.9900 . ?
C206 C207 1.417(12) . ?
C206 C257 1.535(17) . ?
C206 H20L 0.9900 . ?
C206 H20M 0.9900 . ?
C206 H25L 0.9900 . ?
C206 H25M 0.9900 . ?
C207 C208 1.547(16) . ?
C207 H20N 0.9900 . ?
C207 H20O 0.9900 . ?
C208 H20P 0.9800 . ?
C208 H20Q 0.9800 . ?
C208 H20R 0.9800 . ?
C257 C258 1.52(2) . ?
C257 H25N 0.9900 . ?
C257 H25O 0.9900 . ?
C258 H25P 0.9800 . ?
C258 H25Q 0.9800 . ?
C258 H25R 0.9800 . ?
C209 N201 1.507(7) . ?
C209 C210 1.510(8) . ?
C209 H20S 0.9900 . ?
C209 H20T 0.9900 . ?
C210 C211 1.514(8) . ?
C210 H21A 0.9900 . ?
C210 H21B 0.9900 . ?
C211 C212 1.483(9) . ?
C211 H21C 0.9900 . ?
C211 H21D 0.9900 . ?
C212 H21E 0.9800 . ?
C212 H21F 0.9800 . ?
C212 H21G 0.9800 . ?
C213 C264 1.25(4) . ?
C213 N201 1.525(8) . ?
C213 C214 1.611(13) . ?
C213 H21H 0.9900 . ?
C213 H21I 0.9900 . ?
C213 H26H 0.9900 . ?
C213 H26I 0.9900 . ?
C214 C215 1.552(13) . ?
C214 H21J 0.9900 . ?
C214 H21K 0.9900 . ?
C215 C216 1.476(13) . ?
C215 H21L 0.9900 . ?
C215 H21M 0.9900 . ?
C216 H21N 0.9800 . ?
C216 H21O 0.9800 . ?
C216 H21P 0.9800 . ?
C264 C265 1.59(5) . ?
C264 H26J 0.9900 . ?
C264 H26K 0.9900 . ?
C265 C266 0.96(3) . ?
C265 H26L 0.9900 . ?
C265 H26M 0.9900 . ?
C266 H26N 0.9800 . ?
C266 H26O 0.9800 . ?
C266 H26P 0.9800 . ?
C301 N301 1.438(9) . ?
C301 C302 1.539(12) . ?
C301 H30A 0.9900 . ?
C301 H30B 0.9900 . ?
C302 C303 1.637(14) . ?
C302 H30C 0.9900 . ?
C302 H30D 0.9900 . ?
C303 C304 1.348(15) . ?
C303 H30E 0.9900 . ?
C303 H30F 0.9900 . ?
C304 H30G 0.9800 . ?
C304 H30H 0.9800 . ?
C304 H30I 0.9800 . ?
C305 N301 1.499(10) . ?
C305 C306 1.513(12) . ?
C305 H30J 0.9900 . ?
C305 H30K 0.9900 . ?
C306 C307 1.491(19) . ?
C306 H30L 0.9900 . ?
C306 H30M 0.9900 . ?
C307 C308 1.43(2) . ?
C307 H30N 0.9900 . ?
C307 H30O 0.9900 . ?
C308 H30P 0.9800 . ?
C308 H30Q 0.9800 . ?
C308 H30R 0.9800 . ?
C309 C310 1.516(12) . ?
C309 N301 1.639(10) . ?
C309 H30S 0.9900 . ?
C309 H30T 0.9900 . ?
C310 C311 1.524(18) . ?
C310 H31A 0.9900 . ?
C310 H31B 0.9900 . ?
C311 C312 1.532(19) . ?
C311 H31C 0.9900 . ?
C311 H31D 0.9900 . ?
C312 H31E 0.9800 . ?
C312 H31F 0.9800 . ?
C312 H31G 0.9800 . ?
C313 N301 1.507(9) . ?
C313 C314 1.533(12) . ?
C313 H31H 0.9900 . ?
C313 H31I 0.9900 . ?
C314 C315 1.504(11) . ?
C314 H31J 0.9900 . ?
C314 H31K 0.9900 . ?
C315 C316 1.415(9) . ?
C315 C364 1.447(17) . ?
C315 H31L 0.9900 . ?
C315 H31M 0.9900 . ?
C315 H36L 0.9900 . ?
C315 H36M 0.9900 . ?
C316 H31O 0.9800 . ?
C316 H31P 0.9800 . ?
C316 H31Q 0.9800 . ?
C351 C352 1.482(15) . ?
C351 N301 1.697(13) . ?
C351 H35A 0.9900 . ?
C351 H35B 0.9900 . ?
C352 C353 1.385(15) . ?
C352 C354 2.54(2) . ?
C352 H35C 0.9900 . ?
C352 H35D 0.9900 . ?
C353 C354 1.535(16) . ?
C353 H35E 0.9900 . ?
C353 H35F 0.9900 . ?
C354 H35G 0.9800 . ?
C354 H35H 0.9800 . ?
C354 H35I 0.9800 . ?
C355 C356 1.489(18) . ?
C355 N301 1.534(13) . ?
C355 H35J 0.9900 . ?
C355 H35K 0.9900 . ?
C356 C357 1.55(2) . ?
C356 H35L 0.9900 . ?
C356 H35M 0.9900 . ?
C357 C358 1.49(3) . ?
C357 H35N 0.9900 . ?
C357 H35O 0.9900 . ?
C358 H35P 0.9800 . ?
C358 H35Q 0.9800 . ?
C358 H35R 0.9800 . ?
C359 N301 1.405(14) . ?
C359 C360 1.51(2) . ?
C359 H35S 0.9900 . ?
C359 H35T 0.9900 . ?
C360 C361 1.60(3) . ?
C360 H36A 0.9900 . ?
C360 H36B 0.9900 . ?
C361 C362 1.37(4) . ?
C361 H36C 0.9900 . ?
C361 H36D 0.9900 . ?
C362 H36E 0.9800 . ?
C362 H36F 0.9800 . ?
C362 H36G 0.9800 . ?
C363 C364 1.47(2) . ?
C363 N301 1.501(14) . ?
C363 H36H 0.9900 . ?
C363 H36I 0.9900 . ?
C364 H36J 0.9900 . ?
C364 H36K 0.9900 . ?
C401 C402 1.448(16) . ?
C401 H40A 0.9800 . ?
C401 H40B 0.9800 . ?
C401 H40C 0.9800 . ?
C402 O401 1.175(12) . ?
C402 O402 1.434(15) . ?
C403 O402 1.502(14) . ?
C403 C404 1.549(16) . ?
C403 H40D 0.9900 . ?
C403 H40E 0.9900 . ?
C404 H40F 0.9800 . ?
C404 H40G 0.9800 . ?
C404 H40H 0.9800 . ?
C501 N501 1.116(8) . ?
C501 C502 1.434(8) . ?
C502 H50A 0.9800 . ?
C502 H50B 0.9800 . ?
C502 H50C 0.9800 . ?
O1 V1 1.578(3) . ?
O1A V1 1.958(3) . ?
O1B V1 1.984(3) . ?
O2 V2 1.591(3) . ?
O3 V3 1.605(3) . ?
O4 V4 1.587(3) . ?
O5 V4 1.857(3) . ?
O5 V2 1.861(3) . ?
O5 V1 2.414(3) . ?
O6 V2 1.815(3) . ?
O6 V3 1.816(4) . ?
O7 V3 1.821(3) . ?
O7 V4 1.821(4) . ?
O8 V1 1.854(3) . ?
O8 V5 1.929(3) . ?
O8 V2 1.986(3) . ?
O9 V6 1.818(3) . ?
O9 V2 1.959(3) . ?
O9 V5 2.079(3) . ?
O10 V6 1.872(3) . ?
O10 V7 1.954(3) . ?
O10 V3 2.005(3) . ?
O11 V8 1.890(3) . ?
O11 V7 1.933(3) . ?
O11 V3 2.016(4) . ?
O12 V8 1.808(3) . ?
O12 V4 1.954(3) . ?
O12 V9 2.094(3) . ?
O13 V1 1.850(3) . ?
O13 V9 1.922(3) . ?
O13 V4 1.999(3) . ?
O14 V5 1.602(3) . ?
O15 V6 1.591(3) . ?
O16 V7 1.588(4) . ?
O17 V8 1.592(3) . ?
O18 V9 1.600(3) . ?
O19 V5 1.701(3) . ?
O19 V10 1.956(3) . ?
O20 V6 1.895(3) . ?
O20 V5 1.931(3) . ?
O20 V11 2.002(3) . ?
O21 V7 1.839(3) . ?
O21 V6 1.949(3) . ?
O21 V11 2.027(3) . ?
O22 V7 1.832(3) . ?
O22 V8 1.938(3) . ?
O22 V12 2.040(3) . ?
O23 V8 1.895(3) . ?
O23 V9 1.929(3) . ?
O23 V12 1.991(3) . ?
O24 V9 1.700(3) . ?
O24 V10 1.966(3) . ?
O25 V10 1.586(3) . ?
O26 V11 1.600(3) . ?
O27 V12 1.592(3) . ?
O28 V11 1.798(3) . ?
O28 V10 1.842(3) . ?
O29 V11 1.813(3) . ?
O29 V12 1.830(3) . ?
O30 V12 1.784(3) . ?
O30 V10 1.866(3) . ?
V1 V2 3.1103(10) . ?
V2 F1 2.225(3) . ?
V2 V3 3.0569(12) . ?
V2 V5 3.1089(9) . ?
V3 F1 2.171(2) . ?
V3 V4 3.0501(12) . ?
V3 V7 3.0632(12) . ?
V4 F1 2.204(2) . ?
V4 V9 3.1129(10) . ?
V5 V6 2.9475(10) . ?
V6 V7 2.9038(11) . ?
V6 V11 3.0607(10) . ?
V7 V8 2.8897(12) . ?
V8 V9 2.9475(12) . ?
V8 V12 3.0427(10) . ?
V10 F2 2.203(2) . ?
V10 V12 3.0765(10) . ?
V10 V11 3.0785(10) . ?
V11 F2 2.224(2) . ?
V11 V12 3.0707(10) . ?
V12 F2 2.223(2) . ?
